data_7713363
loop_
_publ_author_name
'Qu, Yi-Ping'
'Huang, Xin-Da'
'Xu, Kui'
'Bao, Song-Song'
'Zheng, Li-Min'

_publ_section_title
;
 Octahedral lanthanide clusters containing a central PO43- anion:
 structures, luminescent, magnetic and relaxometric properties
;
_journal_name_full 'Dalton Transactions'
_journal_paper_doi 10.1039/D3DT01542D
_journal_year 2023
_chemical_formula_moiety 'C130 H114 Yb6 N6 O34 P9 [+ solvent]'
_chemical_formula_sum 'C130 H114 N6 O34 P9 Yb6'
_chemical_formula_weight 3621.24
_space_group_crystal_system triclinic
_space_group_IT_number 2
_space_group_name_Hall '-P 1'
_space_group_name_H-M_alt 'P -1'
_atom_sites_solution_hydrogens mixed
_audit_creation_method SHELXL-2018/3
_audit_update_record
;
2023-05-17 deposited with the CCDC.	2023-07-04 downloaded from the CCDC.
;
_cell_angle_alpha 87.256(2)
_cell_angle_beta 76.447(3)
_cell_angle_gamma 89.445(3)
_cell_formula_units_Z 2
_cell_length_a 15.0654(13)
_cell_length_b 15.4217(11)
_cell_length_c 29.528(2)
_cell_measurement_reflns_used 9985
_cell_measurement_temperature 193(2)
_cell_measurement_theta_max 27.493
_cell_measurement_theta_min 2.538
_cell_volume 6661.7(9)
_computing_cell_refinement 'APEX 3'
_computing_data_collection 'APEX 3'
_computing_data_reduction "'APEX 3"
_computing_molecular_graphics SHELXTL
_computing_publication_material SHELXTL
_computing_structure_refinement 'SHELXL-2018/3 (Sheldrick, 2018)'
_computing_structure_solution 'SHELXT 2014/5 (Sheldrick, 2014)'
_diffrn_ambient_temperature 193(2)
_diffrn_detector_area_resol_mean 4K
_diffrn_measured_fraction_theta_full 0.993
_diffrn_measured_fraction_theta_max 0.993
_diffrn_measurement_device_type 'Bruker D8 with TXS'
_diffrn_measurement_method CCD
_diffrn_radiation_type MoK\a
_diffrn_radiation_wavelength 0.71073
_diffrn_reflns_av_R_equivalents 0.0492
_diffrn_reflns_av_unetI/netI 0.0679
_diffrn_reflns_Laue_measured_fraction_full 0.993
_diffrn_reflns_Laue_measured_fraction_max 0.993
_diffrn_reflns_limit_h_max 16
_diffrn_reflns_limit_h_min -17
_diffrn_reflns_limit_k_max 18
_diffrn_reflns_limit_k_min -18
_diffrn_reflns_limit_l_max 29
_diffrn_reflns_limit_l_min -35
_diffrn_reflns_number 50477
_diffrn_reflns_point_group_measured_fraction_full 0.993
_diffrn_reflns_point_group_measured_fraction_max 0.993
_diffrn_reflns_theta_full 25.027
_diffrn_reflns_theta_max 25.027
_diffrn_reflns_theta_min 1.895
_exptl_absorpt_coefficient_mu 4.356
_exptl_absorpt_correction_T_max 0.7506
_exptl_absorpt_correction_T_min 0.6539
_exptl_absorpt_correction_type multi-scan
_exptl_absorpt_process_details
;
 SADABS 2016/2: Krause, L., Herbst-Irmer, R., Sheldrick G.M. & Stalke D.,
 J. Appl. Cryst. 48 (2015) 3-10
;
_exptl_crystal_colour 'light yellow'
_exptl_crystal_density_diffrn 1.805
_exptl_crystal_description block
_exptl_crystal_F_000 3526
_exptl_crystal_size_max 0.100
_exptl_crystal_size_mid 0.100
_exptl_crystal_size_min 0.100
_refine_diff_density_max 8.002
_refine_diff_density_min -6.075
_refine_diff_density_rms 0.191
_refine_ls_extinction_method none
_refine_ls_goodness_of_fit_ref 1.015
_refine_ls_hydrogen_treatment constr
_refine_ls_matrix_type full
_refine_ls_number_parameters 1658
_refine_ls_number_reflns 23368
_refine_ls_number_restraints 62
_refine_ls_restrained_S_all 1.015
_refine_ls_R_factor_all 0.0727
_refine_ls_R_factor_gt 0.0564
_refine_ls_shift/su_max 0.005
_refine_ls_shift/su_mean 0.000
_refine_ls_structure_factor_coef Fsqd
_refine_ls_weighting_details 'w=1/[\s^2^(Fo^2^)+(0.0316P)^2^+117.5535P] where P=(Fo^2^+2Fc^2^)/3'
_refine_ls_weighting_scheme calc
_refine_ls_wR_factor_gt 0.1309
_refine_ls_wR_factor_ref 0.1427
_reflns_Friedel_coverage 0.000
_reflns_number_gt 18693
_reflns_number_total 23368
_reflns_threshold_expression 'I > 2\s(I)'
_cod_data_source_file d3dt01542d2.cif
_cod_data_source_block Yb6
_cod_database_code 7713363
_shelx_shelxl_version_number 2018/3
_shelx_space_group_comment
;
The symmetry employed for this shelxl refinement is uniquely defined
by the following loop, which should always be used as a source of
symmetry information in preference to the above space-group names.
They are only intended as comments.
;
_shelx_estimated_absorpt_t_min 0.670
_shelx_estimated_absorpt_t_max 0.670
_platon_squeeze_void_probe_radius 1.20

loop_
_space_group_symop_operation_xyz
'x, y, z'
'-x, -y, -z'

loop_
_atom_site_label
_atom_site_type_symbol
_atom_site_fract_x
_atom_site_fract_y
_atom_site_fract_z
_atom_site_U_iso_or_equiv
_atom_site_adp_type
_atom_site_occupancy
_atom_site_site_symmetry_order
_atom_site_calc_flag
_atom_site_refinement_flags_posn
_atom_site_refinement_flags_adp
_atom_site_refinement_flags_occupancy
_atom_site_disorder_assembly
_atom_site_disorder_group
Yb1 Yb 0.50403(3) 0.63601(3) 0.14462(2) 0.03175(11) Uani 1 1 d . . . . .
Yb2 Yb 0.46774(3) 0.39238(4) 0.24044(2) 0.03880(13) Uani 1 1 d D . . . .
Yb3 Yb 0.39186(3) 0.59680(3) 0.35910(2) 0.02517(10) Uani 1 1 d . . . . .
Yb4 Yb 0.43565(3) 0.83635(3) 0.25164(2) 0.03485(12) Uani 1 1 d D . . . .
Yb5 Yb 0.66362(3) 0.62261(3) 0.26270(2) 0.02660(11) Uani 1 1 d . . . . .
Yb6 Yb 0.22269(3) 0.60308(3) 0.25551(2) 0.02407(10) Uani 1 1 d . . . . .
P1 P 0.65946(17) 0.48277(16) 0.16951(8) 0.0264(5) Uani 1 1 d . . . . .
P2 P 0.34563(18) 0.47058(18) 0.16295(9) 0.0286(6) Uani 1 1 d . . . . .
P3 P 0.56905(18) 0.45491(16) 0.33452(9) 0.0268(5) Uani 1 1 d . . . . .
P4 P 0.26482(18) 0.43183(16) 0.32671(9) 0.0263(5) Uani 1 1 d . . . . .
P5 P 0.54845(18) 0.76490(16) 0.34077(9) 0.0265(5) Uani 1 1 d . . . . .
P6 P 0.23858(17) 0.74714(16) 0.33569(9) 0.0259(5) Uani 1 1 d . . . . .
P7 P 0.63541(18) 0.78904(17) 0.17652(9) 0.0279(5) Uani 1 1 d . . . . .
P8 P 0.31566(18) 0.77465(17) 0.17322(9) 0.0286(6) Uani 1 1 d . . . . .
P9 P 0.4458(2) 0.61461(19) 0.25342(10) 0.0366(6) Uani 1 1 d . . . . .
O1 O 0.6173(4) 0.5447(4) 0.1390(2) 0.0297(15) Uani 1 1 d . . . . .
O2 O 0.5974(4) 0.4059(4) 0.1896(2) 0.0283(15) Uani 1 1 d . . . . .
O3 O 0.6901(5) 0.5286(4) 0.2079(2) 0.0289(15) Uani 1 1 d . . . . .
O4 O 0.4146(5) 0.5312(5) 0.1321(2) 0.0375(17) Uani 1 1 d . . . . .
O5 O 0.3921(5) 0.3978(5) 0.1861(2) 0.0377(17) Uani 1 1 d . . . . .
O6 O 0.2755(5) 0.5195(5) 0.1981(3) 0.0393(18) Uani 1 1 d . . . . .
O7 O 0.5295(5) 0.4182(4) 0.2970(2) 0.0324(16) Uani 1 1 d . . . . .
O8 O 0.4967(5) 0.5002(4) 0.3697(2) 0.0304(15) Uani 1 1 d . . . . .
O9 O 0.6516(5) 0.5131(4) 0.3144(2) 0.0343(16) Uani 1 1 d . . . . .
O10 O 0.3360(5) 0.3851(5) 0.2911(2) 0.0332(16) Uani 1 1 d . . . . .
O11 O 0.3056(5) 0.4830(4) 0.3594(2) 0.0364(17) Uani 1 1 d . . . . .
O12 O 0.2023(5) 0.4880(4) 0.3045(3) 0.0353(17) Uani 1 1 d . . . . .
O13 O 0.4758(5) 0.7043(4) 0.3703(2) 0.0333(16) Uani 1 1 d . . . . .
O14 O 0.5111(5) 0.8221(4) 0.3062(2) 0.0313(16) Uani 1 1 d . . . . .
O15 O 0.6329(5) 0.7171(4) 0.3163(2) 0.0321(16) Uani 1 1 d . . . . .
O16 O 0.2725(5) 0.6874(4) 0.3699(2) 0.0347(17) Uani 1 1 d . . . . .
O17 O 0.3169(5) 0.7944(5) 0.3025(2) 0.0353(17) Uani 1 1 d . . . . .
O18 O 0.1788(4) 0.6972(4) 0.3105(2) 0.0307(15) Uani 1 1 d . . . . .
O19 O 0.6033(5) 0.7459(5) 0.1383(2) 0.0359(17) Uani 1 1 d . . . . .
O20 O 0.5648(5) 0.8529(5) 0.2013(2) 0.0358(17) Uani 1 1 d . . . . .
O21 O 0.6647(5) 0.7217(5) 0.2091(3) 0.0373(17) Uani 1 1 d . . . . .
O22 O 0.3905(5) 0.7243(5) 0.1422(2) 0.0366(17) Uani 1 1 d . . . . .
O23 O 0.3543(5) 0.8420(4) 0.1992(2) 0.0354(17) Uani 1 1 d . . . . .
O24 O 0.2467(5) 0.7165(4) 0.2061(2) 0.0314(16) Uani 1 1 d . . . . .
O25 O 0.4690(6) 0.5430(5) 0.2196(3) 0.0449(19) Uani 1 1 d . . . . .
O26 O 0.5072(4) 0.6140(4) 0.2857(2) 0.0279(15) Uani 1 1 d . . . . .
O27 O 0.3534(4) 0.6055(4) 0.2819(2) 0.0265(14) Uani 1 1 d . . . . .
O28 O 0.4590(5) 0.6955(5) 0.2224(3) 0.0392(18) Uani 1 1 d . . . . .
O29 O 0.5330(5) 0.6658(6) 0.0657(3) 0.051(2) Uani 1 1 d . . . . .
O30 O 0.4974(19) 0.2529(8) 0.2545(10) 0.046(8) Uiso 0.5 1 d D . P A 1
C116 C 0.514(5) 0.195(3) 0.2851(13) 0.11(3) Uiso 0.5 1 d D . P A 1
H11R H 0.489483 0.206788 0.316744 0.128 Uiso 0.5 1 d R U P A 1
N2 N 0.553(2) 0.1219(19) 0.2805(7) 0.045(9) Uiso 0.5 1 d D . P A 1
C117 C 0.5970(18) 0.0932(15) 0.2349(7) 0.039(6) Uiso 0.5 1 d D . P A 1
H11A H 0.623428 0.035481 0.238009 0.059 Uiso 0.5 1 calc R U P A 1
H11B H 0.551971 0.090331 0.215870 0.059 Uiso 0.5 1 calc R U P A 1
H11C H 0.645495 0.134164 0.219900 0.059 Uiso 0.5 1 calc R U P A 1
C118 C 0.565(2) 0.0594(17) 0.3167(9) 0.054(7) Uiso 0.5 1 d D . P A 1
H11D H 0.597819 0.008774 0.302430 0.081 Uiso 0.5 1 calc R U P A 1
H11E H 0.599708 0.085959 0.336541 0.081 Uiso 0.5 1 calc R U P A 1
H11F H 0.504821 0.041204 0.335562 0.081 Uiso 0.5 1 calc R U P A 1
O30' O 0.499(2) 0.2515(8) 0.2442(10) 0.063(11) Uiso 0.5 1 d D . P A 2
C131 C 0.505(3) 0.212(2) 0.2834(9) 0.051(11) Uiso 0.5 1 d D . P A 2
H13Q H 0.531064 0.187274 0.254495 0.062 Uiso 0.5 1 d R U P A 2
N2' N 0.544(3) 0.140(2) 0.2850(12) 0.076(14) Uiso 0.5 1 d D . P A 2
C132 C 0.591(6) 0.087(4) 0.2477(15) 0.24(4) Uiso 0.5 1 d D . P A 2
H13A H 0.613577 0.034099 0.260811 0.365 Uiso 0.5 1 calc R U P A 2
H13B H 0.548357 0.071214 0.228771 0.365 Uiso 0.5 1 calc R U P A 2
H13C H 0.642092 0.119804 0.228051 0.365 Uiso 0.5 1 calc R U P A 2
C133 C 0.537(4) 0.095(3) 0.3299(12) 0.129(18) Uiso 0.5 1 d D . P A 2
H13D H 0.570238 0.040249 0.325732 0.194 Uiso 0.5 1 calc R U P A 2
H13E H 0.562771 0.131712 0.349763 0.194 Uiso 0.5 1 calc R U P A 2
H13F H 0.472344 0.083489 0.344565 0.194 Uiso 0.5 1 calc R U P A 2
O31 O 0.3347(5) 0.5781(5) 0.4384(2) 0.0370(17) Uani 1 1 d . . . . .
O32 O 0.3994(16) 0.9755(8) 0.2578(9) 0.040(6) Uiso 0.5 1 d D . P B 1
C122 C 0.371(2) 1.0430(18) 0.2570(12) 0.094(11) Uiso 0.5 1 d D . P B 1
H12Y H 0.387132 1.076312 0.228107 0.113 Uiso 0.5 1 d R U P B 1
N4 N 0.3170(18) 1.0941(15) 0.2883(9) 0.044(7) Uiso 0.5 1 d D . P B 1
C123 C 0.277(2) 1.1774(19) 0.2794(12) 0.082(10) Uiso 0.5 1 d D . P B 1
H12A H 0.241093 1.198853 0.308862 0.122 Uiso 0.5 1 calc R U P B 1
H12B H 0.325665 1.219029 0.265561 0.122 Uiso 0.5 1 calc R U P B 1
H12C H 0.237206 1.170614 0.257911 0.122 Uiso 0.5 1 calc R U P B 1
C124 C 0.306(4) 1.062(3) 0.3363(13) 0.15(2) Uiso 0.5 1 d D . P B 1
H12D H 0.266797 1.101235 0.357189 0.231 Uiso 0.5 1 calc R U P B 1
H12E H 0.278897 1.003864 0.340285 0.231 Uiso 0.5 1 calc R U P B 1
H12F H 0.366349 1.058819 0.343879 0.231 Uiso 0.5 1 calc R U P B 1
O32' O 0.400(2) 0.9727(9) 0.2685(10) 0.073(12) Uiso 0.5 1 d D . P B 2
C134 C 0.3497(14) 1.0027(13) 0.2972(7) 0.034(5) Uiso 0.5 1 d D . P B 2
H13R H 0.333535 0.970145 0.326335 0.041 Uiso 0.5 1 d R U P B 2
N4' N 0.312(2) 1.0832(15) 0.3001(8) 0.063(10) Uiso 0.5 1 d D . P B 2
C135 C 0.315(2) 1.133(2) 0.2569(9) 0.068(8) Uiso 0.5 1 d D . P B 2
H13G H 0.370233 1.169080 0.248889 0.103 Uiso 0.5 1 calc R U P B 2
H13H H 0.261008 1.171096 0.260868 0.103 Uiso 0.5 1 calc R U P B 2
H13I H 0.314898 1.093961 0.231853 0.103 Uiso 0.5 1 calc R U P B 2
C136 C 0.266(2) 1.118(2) 0.3439(10) 0.079(9) Uiso 0.5 1 d D . P B 2
H13J H 0.243758 1.177073 0.338132 0.119 Uiso 0.5 1 calc R U P B 2
H13K H 0.213534 1.081255 0.358851 0.119 Uiso 0.5 1 calc R U P B 2
H13L H 0.307939 1.120907 0.364458 0.119 Uiso 0.5 1 calc R U P B 2
O33 O 0.8123(5) 0.6544(5) 0.2557(3) 0.0405(18) Uani 1 1 d . . . . .
O34 O 0.0804(5) 0.5825(5) 0.2495(3) 0.0358(17) Uani 1 1 d . . . . .
N1 N 0.4946(9) 0.7214(9) 0.0007(5) 0.077(4) Uani 1 1 d . U . . .
N3 N 0.2775(7) 0.5043(6) 0.5070(3) 0.047(3) Uani 1 1 d . . . . .
N5 N 0.9422(6) 0.7323(6) 0.2282(3) 0.042(2) Uani 1 1 d . . . . .
N6 N -0.0119(6) 0.5088(6) 0.2148(3) 0.041(2) Uani 1 1 d . . . . .
C1 C 0.7643(7) 0.4428(6) 0.1304(3) 0.026(2) Uani 1 1 d . . . . .
C2 C 0.7818(7) 0.3528(7) 0.1214(3) 0.035(2) Uani 1 1 d . . . . .
C3 C 0.7212(9) 0.2838(8) 0.1399(5) 0.057(4) Uani 1 1 d . . . . .
H3A H 0.663279 0.295591 0.159597 0.069 Uiso 1 1 calc R U . . .
C4 C 0.7453(10) 0.2008(8) 0.1296(5) 0.065(4) Uani 1 1 d . . . . .
H4A H 0.703134 0.155834 0.142855 0.078 Uiso 1 1 calc R U . . .
C5 C 0.8288(10) 0.1778(9) 0.1006(5) 0.055(3) Uani 1 1 d . . . . .
H5A H 0.843419 0.118772 0.094462 0.066 Uiso 1 1 calc R U . . .
C6 C 0.8875(9) 0.2416(8) 0.0818(4) 0.047(3) Uani 1 1 d . . . . .
H6A H 0.944613 0.226871 0.062142 0.056 Uiso 1 1 calc R U . . .
C7 C 0.8677(7) 0.3305(6) 0.0900(3) 0.031(2) Uani 1 1 d . . . . .
C8 C 0.9283(7) 0.3941(7) 0.0697(4) 0.037(3) Uani 1 1 d . . . . .
H8A H 0.983860 0.377944 0.049118 0.045 Uiso 1 1 calc R U . . .
C9 C 0.9122(7) 0.4818(7) 0.0777(3) 0.034(2) Uani 1 1 d . . . . .
C10 C 0.9776(7) 0.5456(8) 0.0564(4) 0.043(3) Uani 1 1 d . . . . .
H10A H 1.032961 0.527896 0.036306 0.052 Uiso 1 1 calc R U . . .
C11 C 0.9638(8) 0.6299(9) 0.0638(4) 0.047(3) Uani 1 1 d . . . . .
H11G H 1.008205 0.671553 0.048529 0.056 Uiso 1 1 calc R U . . .
C12 C 0.8819(7) 0.6571(8) 0.0948(4) 0.039(3) Uani 1 1 d . . . . .
H12G H 0.872079 0.716847 0.100720 0.047 Uiso 1 1 calc R U . . .
C13 C 0.8170(7) 0.5967(7) 0.1160(4) 0.035(2) Uani 1 1 d . . . . .
H13M H 0.762204 0.616061 0.135918 0.042 Uiso 1 1 calc R U . . .
C14 C 0.8290(7) 0.5063(7) 0.1092(3) 0.030(2) Uani 1 1 d . . . . .
C15 C 0.2798(7) 0.4151(6) 0.1282(3) 0.029(2) Uani 1 1 d . . . . .
C16 C 0.2086(8) 0.3590(7) 0.1523(4) 0.035(2) Uani 1 1 d . . . . .
C17 C 0.1927(8) 0.3349(7) 0.2017(4) 0.043(3) Uani 1 1 d . . . . .
H17A H 0.230489 0.357951 0.219892 0.052 Uiso 1 1 calc R U . . .
C18 C 0.1242(10) 0.2798(9) 0.2218(5) 0.065(4) Uani 1 1 d . . . . .
H18A H 0.117050 0.263055 0.253817 0.078 Uiso 1 1 calc R U . . .
C19 C 0.0625(10) 0.2457(10) 0.1977(7) 0.080(5) Uani 1 1 d . . . . .
H19A H 0.014079 0.208320 0.213383 0.096 Uiso 1 1 calc R U . . .
C20 C 0.0740(10) 0.2672(9) 0.1524(6) 0.065(4) Uani 1 1 d . . . . .
H20A H 0.032346 0.245054 0.136096 0.079 Uiso 1 1 calc R U . . .
C21 C 0.1459(8) 0.3217(7) 0.1276(5) 0.046(3) Uani 1 1 d . . . . .
C22 C 0.1598(9) 0.3421(8) 0.0801(4) 0.049(3) Uani 1 1 d . . . . .
H22A H 0.118704 0.318323 0.064009 0.058 Uiso 1 1 calc R U . . .
C23 C 0.2281(8) 0.3938(9) 0.0553(4) 0.048(3) Uani 1 1 d . . . . .
C24 C 0.2378(10) 0.4133(10) 0.0072(4) 0.057(4) Uani 1 1 d . . . . .
H24A H 0.193498 0.391878 -0.007665 0.068 Uiso 1 1 calc R U . . .
C25 C 0.3075(10) 0.4611(11) -0.0182(4) 0.062(4) Uani 1 1 d . . . . .
H25A H 0.311756 0.474861 -0.050345 0.075 Uiso 1 1 calc R U . . .
C26 C 0.3730(10) 0.4900(11) 0.0035(4) 0.063(4) Uani 1 1 d . . . . .
H26A H 0.424173 0.520916 -0.014842 0.076 Uiso 1 1 calc R U . . .
C27 C 0.3672(8) 0.4760(9) 0.0500(4) 0.047(3) Uani 1 1 d . . . . .
H27A H 0.413722 0.497990 0.063171 0.056 Uiso 1 1 calc R U . . .
C28 C 0.2926(7) 0.4290(7) 0.0793(3) 0.032(2) Uani 1 1 d . . . . .
C29 C 0.6148(7) 0.3610(7) 0.3619(4) 0.032(2) Uani 1 1 d . . . . .
C30 C 0.5929(7) 0.3417(6) 0.4111(4) 0.034(2) Uani 1 1 d . . . . .
C31 C 0.5450(9) 0.3999(7) 0.4452(4) 0.044(3) Uani 1 1 d . . . . .
H31A H 0.527569 0.455702 0.435271 0.053 Uiso 1 1 calc R U . . .
C32 C 0.5246(10) 0.3768(8) 0.4908(4) 0.053(3) Uani 1 1 d . . . . .
H32A H 0.492089 0.416377 0.512363 0.063 Uiso 1 1 calc R U . . .
C33 C 0.5499(10) 0.2954(8) 0.5079(5) 0.056(4) Uani 1 1 d . . . . .
H33A H 0.534000 0.280478 0.540368 0.067 Uiso 1 1 calc R U . . .
C34 C 0.5968(9) 0.2389(8) 0.4777(4) 0.051(3) Uani 1 1 d . . . . .
H34A H 0.613394 0.184074 0.489249 0.061 Uiso 1 1 calc R U . . .
C35 C 0.6219(8) 0.2596(7) 0.4289(4) 0.043(3) Uani 1 1 d . . . . .
C36 C 0.6762(8) 0.2046(7) 0.3982(5) 0.044(3) Uani 1 1 d . . . . .
H36A H 0.694608 0.150774 0.410037 0.053 Uiso 1 1 calc R U . . .
C37 C 0.7050(7) 0.2257(7) 0.3503(5) 0.042(3) Uani 1 1 d . . . . .
C38 C 0.7636(8) 0.1692(8) 0.3199(5) 0.052(3) Uani 1 1 d . . . . .
H38A H 0.781817 0.115721 0.332255 0.063 Uiso 1 1 calc R U . . .
C39 C 0.7935(10) 0.1898(8) 0.2743(6) 0.061(4) Uani 1 1 d . . . . .
H39A H 0.834286 0.152435 0.254673 0.073 Uiso 1 1 calc R U . . .
C40 C 0.7634(8) 0.2679(8) 0.2557(5) 0.050(3) Uani 1 1 d . . . . .
H40A H 0.783847 0.282067 0.223243 0.059 Uiso 1 1 calc R U . . .
C41 C 0.7054(7) 0.3241(7) 0.2833(4) 0.038(3) Uani 1 1 d . . . . .
H41A H 0.685462 0.375643 0.269735 0.045 Uiso 1 1 calc R U . . .
C42 C 0.6753(7) 0.3048(7) 0.3322(4) 0.033(2) Uani 1 1 d . . . . .
C43 C 0.1941(7) 0.3505(6) 0.3652(3) 0.028(2) Uani 1 1 d . . . . .
C44 C 0.2311(8) 0.3058(7) 0.3997(4) 0.035(2) Uani 1 1 d . . . . .
C45 C 0.3259(8) 0.3108(6) 0.4006(4) 0.039(3) Uani 1 1 d . . . . .
H45A H 0.366785 0.343655 0.376672 0.046 Uiso 1 1 calc R U . . .
C46 C 0.3579(10) 0.2694(7) 0.4349(5) 0.050(3) Uani 1 1 d . . . . .
H46A H 0.421304 0.271182 0.433905 0.060 Uiso 1 1 calc R U . . .
C47 C 0.2969(12) 0.2225(8) 0.4730(5) 0.061(4) Uani 1 1 d . . . . .
H47A H 0.319413 0.196384 0.497896 0.073 Uiso 1 1 calc R U . . .
C48 C 0.2083(10) 0.2162(8) 0.4730(4) 0.051(3) Uani 1 1 d . . . . .
H48A H 0.168223 0.184913 0.497957 0.062 Uiso 1 1 calc R U . . .
C49 C 0.1737(9) 0.2552(7) 0.4367(4) 0.043(3) Uani 1 1 d . . . . .
C50 C 0.0826(9) 0.2441(8) 0.4359(4) 0.050(3) Uani 1 1 d . . . . .
H50A H 0.044247 0.209961 0.460301 0.060 Uiso 1 1 calc R U . . .
C51 C 0.0467(8) 0.2808(8) 0.4012(5) 0.048(3) Uani 1 1 d . . . . .
C52 C -0.0477(10) 0.2666(10) 0.4007(7) 0.079(5) Uani 1 1 d . . . . .
H52A H -0.085652 0.232589 0.425206 0.095 Uiso 1 1 calc R U . . .
C53 C -0.0817(11) 0.3004(12) 0.3664(7) 0.088(6) Uani 1 1 d . . . . .
H53A H -0.144854 0.293786 0.367575 0.105 Uiso 1 1 calc R U . . .
C54 C -0.0268(10) 0.3449(11) 0.3294(7) 0.085(6) Uani 1 1 d . . . . .
H54A H -0.051307 0.363642 0.303767 0.102 Uiso 1 1 calc R U . . .
C55 C 0.0628(9) 0.3633(9) 0.3281(5) 0.061(4) Uani 1 1 d . . . . .
H55A H 0.098003 0.397236 0.302639 0.073 Uiso 1 1 calc R U . . .
C56 C 0.1027(8) 0.3322(7) 0.3643(4) 0.037(2) Uani 1 1 d . . . . .
C57 C 0.5825(7) 0.8376(7) 0.3806(3) 0.031(2) Uani 1 1 d . . . . .
C58 C 0.6705(8) 0.8402(8) 0.3895(4) 0.039(3) Uani 1 1 d . . . . .
C59 C 0.7375(8) 0.7765(10) 0.3768(4) 0.057(4) Uani 1 1 d . . . . .
H59A H 0.723613 0.727096 0.361674 0.069 Uiso 1 1 calc R U . . .
C60 C 0.8221(10) 0.7834(12) 0.3854(5) 0.070(4) Uani 1 1 d . . . . .
H60A H 0.864822 0.737707 0.377469 0.084 Uiso 1 1 calc R U . . .
C61 C 0.8472(11) 0.8571(13) 0.4060(5) 0.075(5) Uani 1 1 d . . . . .
H61A H 0.907626 0.862952 0.409928 0.090 Uiso 1 1 calc R U . . .
C62 C 0.7863(13) 0.9175(12) 0.4198(5) 0.074(5) Uani 1 1 d . . . . .
H62A H 0.802955 0.966406 0.434351 0.089 Uiso 1 1 calc R U . . .
C63 C 0.6953(10) 0.9114(9) 0.4134(4) 0.051(4) Uani 1 1 d . . . . .
C64 C 0.6312(11) 0.9727(9) 0.4312(4) 0.058(4) Uani 1 1 d . . . . .
H64A H 0.649189 1.020146 0.446379 0.070 Uiso 1 1 calc R U . . .
C65 C 0.5410(10) 0.9675(8) 0.4276(4) 0.051(3) Uani 1 1 d . . . . .
C66 C 0.4747(15) 1.0286(9) 0.4481(5) 0.075(5) Uani 1 1 d . . . . .
H66A H 0.492423 1.075575 0.463704 0.090 Uiso 1 1 calc R U . . .
C67 C 0.3876(14) 1.0211(9) 0.4457(5) 0.076(5) Uani 1 1 d . . . . .
H67A H 0.343612 1.062001 0.460103 0.091 Uiso 1 1 calc R U . . .
C68 C 0.3611(10) 0.9521(8) 0.4218(5) 0.055(3) Uani 1 1 d . . . . .
H68A H 0.298807 0.946653 0.420860 0.066 Uiso 1 1 calc R U . . .
C69 C 0.4216(8) 0.8946(7) 0.4004(4) 0.043(3) Uani 1 1 d . . . . .
H69A H 0.401795 0.850393 0.383672 0.052 Uiso 1 1 calc R U . . .
C70 C 0.5157(8) 0.8982(6) 0.4021(3) 0.035(2) Uani 1 1 d . . . . .
C71 C 0.1700(7) 0.8347(7) 0.3662(4) 0.035(2) Uani 1 1 d . . . . .
C72 C 0.1587(8) 0.8497(7) 0.4144(4) 0.037(3) Uani 1 1 d . . . . .
C73 C 0.1960(9) 0.7943(7) 0.4453(4) 0.046(3) Uani 1 1 d . . . . .
H73A H 0.226280 0.742465 0.434291 0.055 Uiso 1 1 calc R U . . .
C74 C 0.1890(10) 0.8145(8) 0.4905(4) 0.053(3) Uani 1 1 d . . . . .
H74A H 0.212359 0.775172 0.510542 0.064 Uiso 1 1 calc R U . . .
C75 C 0.1483(10) 0.8914(8) 0.5080(5) 0.057(4) Uani 1 1 d . . . . .
H75A H 0.147164 0.905889 0.539093 0.069 Uiso 1 1 calc R U . . .
C76 C 0.1107(9) 0.9449(8) 0.4803(5) 0.055(4) Uani 1 1 d . . . . .
H76A H 0.081592 0.996441 0.492655 0.066 Uiso 1 1 calc R U . . .
C77 C 0.1132(8) 0.9270(7) 0.4334(4) 0.046(3) Uani 1 1 d . . . . .
C78 C 0.0769(9) 0.9835(8) 0.4053(5) 0.049(3) Uani 1 1 d . . . . .
H78A H 0.045051 1.033036 0.418651 0.059 Uiso 1 1 calc R U . . .
C79 C 0.0844(8) 0.9721(7) 0.3585(5) 0.045(3) Uani 1 1 d . . . . .
C80 C 0.0510(8) 1.0346(8) 0.3301(5) 0.054(3) Uani 1 1 d . . . . .
H80A H 0.018749 1.083742 0.343684 0.065 Uiso 1 1 calc R U . . .
C81 C 0.0644(9) 1.0250(8) 0.2839(6) 0.058(4) Uani 1 1 d . . . . .
H81A H 0.042892 1.068282 0.265079 0.069 Uiso 1 1 calc R U . . .
C82 C 0.1097(9) 0.9519(8) 0.2633(5) 0.048(3) Uani 1 1 d . . . . .
H82A H 0.117785 0.946043 0.230669 0.058 Uiso 1 1 calc R U . . .
C83 C 0.1424(8) 0.8892(7) 0.2889(4) 0.040(3) Uani 1 1 d . . . . .
H83A H 0.172424 0.840064 0.274007 0.049 Uiso 1 1 calc R U . . .
C84 C 0.1320(7) 0.8962(6) 0.3377(4) 0.034(2) Uani 1 1 d . . . . .
C85 C 0.7383(7) 0.8546(6) 0.1533(4) 0.032(2) Uani 1 1 d . . . . .
C86 C 0.7777(7) 0.8943(6) 0.1867(4) 0.030(2) Uani 1 1 d . . . . .
C87 C 0.7375(8) 0.8887(7) 0.2357(4) 0.038(3) Uani 1 1 d . . . . .
H87A H 0.681080 0.858926 0.246727 0.045 Uiso 1 1 calc R U . . .
C88 C 0.7775(8) 0.9243(8) 0.2668(4) 0.044(3) Uani 1 1 d . . . . .
H88A H 0.749321 0.918252 0.299172 0.053 Uiso 1 1 calc R U . . .
C89 C 0.8603(9) 0.9704(8) 0.2521(5) 0.050(3) Uani 1 1 d . . . . .
H89A H 0.888072 0.994693 0.274333 0.060 Uiso 1 1 calc R U . . .
C90 C 0.8996(8) 0.9798(7) 0.2064(5) 0.049(3) Uani 1 1 d . . . . .
H90A H 0.954228 1.012713 0.196495 0.059 Uiso 1 1 calc R U . . .
C91 C 0.8609(8) 0.9413(6) 0.1724(4) 0.038(3) Uani 1 1 d . . . . .
C92 C 0.9047(8) 0.9472(8) 0.1249(4) 0.046(3) Uani 1 1 d . . . . .
H92A H 0.960030 0.979173 0.115240 0.056 Uiso 1 1 calc R U . . .
C93 C 0.8701(7) 0.9079(7) 0.0919(4) 0.039(3) Uani 1 1 d . . . . .
C94 C 0.7844(7) 0.8617(7) 0.1054(4) 0.033(2) Uani 1 1 d . . . . .
C95 C 0.7539(8) 0.8232(7) 0.0689(4) 0.041(3) Uani 1 1 d . . . . .
H95A H 0.696864 0.793821 0.076088 0.049 Uiso 1 1 calc R U . . .
C96 C 0.8032(9) 0.8271(9) 0.0245(4) 0.050(3) Uani 1 1 d . . . . .
H96A H 0.780774 0.799326 0.001424 0.061 Uiso 1 1 calc R U . . .
C97 C 0.8876(9) 0.8716(9) 0.0115(4) 0.057(4) Uani 1 1 d . . . . .
H97A H 0.921077 0.874571 -0.020065 0.068 Uiso 1 1 calc R U . . .
C98 C 0.9197(9) 0.9097(9) 0.0444(4) 0.054(3) Uani 1 1 d . . . . .
H98A H 0.976987 0.938621 0.035809 0.065 Uiso 1 1 calc R U . . .
C99 C 0.2595(7) 0.8312(7) 0.1318(4) 0.032(2) Uani 1 1 d . . . . .
C100 C 0.2323(7) 0.7794(8) 0.0990(4) 0.040(3) Uani 1 1 d . . . . .
C101 C 0.2298(7) 0.6875(8) 0.1027(4) 0.041(3) Uani 1 1 d . . . . .
H10B H 0.243638 0.658397 0.129235 0.049 Uiso 1 1 calc R U . . .
C102 C 0.2080(8) 0.6396(10) 0.0693(4) 0.056(4) Uani 1 1 d . . . . .
H10C H 0.206607 0.577998 0.072703 0.067 Uiso 1 1 calc R U . . .
C103 C 0.1874(9) 0.6824(12) 0.0290(5) 0.064(4) Uani 1 1 d . . . . .
H10D H 0.174871 0.648928 0.005057 0.076 Uiso 1 1 calc R U . . .
C104 C 0.1855(11) 0.7676(13) 0.0247(5) 0.073(5) Uani 1 1 d . . . . .
H10E H 0.170549 0.794755 -0.002072 0.088 Uiso 1 1 calc R U . . .
C105 C 0.2054(9) 0.8196(10) 0.0592(4) 0.055(4) Uani 1 1 d . . . . .
C106 C 0.2036(11) 0.9085(12) 0.0551(6) 0.081(5) Uani 1 1 d . . . . .
H10F H 0.187023 0.934991 0.028535 0.097 Uiso 1 1 calc R U . . .
C107 C 0.2244(11) 0.9610(10) 0.0871(6) 0.070(4) Uani 1 1 d . U . . .
C108 C 0.2220(14) 1.0528(13) 0.0816(8) 0.102(6) Uani 1 1 d . U . . .
H10G H 0.204660 1.077244 0.054830 0.122 Uiso 1 1 calc R U . . .
C109 C 0.2425(15) 1.1076(11) 0.1118(8) 0.108(7) Uani 1 1 d . U . . .
H10H H 0.239316 1.168725 0.106915 0.130 Uiso 1 1 calc R U . . .
C110 C 0.2684(13) 1.0707(10) 0.1502(7) 0.087(5) Uani 1 1 d . U . . .
H11H H 0.284287 1.107943 0.171804 0.104 Uiso 1 1 calc R U . . .
C111 C 0.2722(10) 0.9815(8) 0.1586(6) 0.066(4) Uani 1 1 d . U . . .
H11I H 0.288773 0.959362 0.186080 0.079 Uiso 1 1 calc R U . . .
C112 C 0.2518(9) 0.9229(8) 0.1268(5) 0.051(3) Uani 1 1 d . U . . .
C113 C 0.4762(11) 0.6808(10) 0.0422(5) 0.068(4) Uani 1 1 d . U . . .
H11J H 0.415276 0.661774 0.054763 0.081 Uiso 1 1 calc R U . . .
C114 C 0.4293(17) 0.7258(18) -0.0291(9) 0.150(10) Uani 1 1 d . U . . .
H11K H 0.456166 0.758753 -0.058188 0.226 Uiso 1 1 calc R U . . .
H11L H 0.414452 0.666977 -0.036071 0.226 Uiso 1 1 calc R U . . .
H11M H 0.373441 0.754814 -0.012847 0.226 Uiso 1 1 calc R U . . .
C115 C 0.5865(11) 0.7527(11) -0.0213(6) 0.083(5) Uani 1 1 d . U . . .
H11N H 0.605237 0.731346 -0.052881 0.124 Uiso 1 1 calc R U . . .
H11O H 0.629179 0.731573 -0.002869 0.124 Uiso 1 1 calc R U . . .
H11P H 0.586769 0.816368 -0.023051 0.124 Uiso 1 1 calc R U . . .
C119 C 0.3248(9) 0.5107(8) 0.4637(4) 0.046(3) Uani 1 1 d . . . . .
H11Q H 0.353945 0.459708 0.450658 0.056 Uiso 1 1 calc R U . . .
C120 C 0.2753(14) 0.4243(10) 0.5347(6) 0.094(6) Uani 1 1 d . U . . .
H12H H 0.236640 0.431694 0.565950 0.141 Uiso 1 1 calc R U . . .
H12I H 0.250353 0.377810 0.519829 0.141 Uiso 1 1 calc R U . . .
H12J H 0.337354 0.409082 0.537128 0.141 Uiso 1 1 calc R U . . .
C121 C 0.2298(9) 0.5795(7) 0.5293(4) 0.050(3) Uani 1 1 d . . . . .
H12K H 0.198185 0.562765 0.561426 0.075 Uiso 1 1 calc R U . . .
H12L H 0.273989 0.625572 0.529485 0.075 Uiso 1 1 calc R U . . .
H12M H 0.185164 0.600525 0.511967 0.075 Uiso 1 1 calc R U . . .
C125 C 0.8714(8) 0.6878(7) 0.2227(4) 0.042(3) Uani 1 1 d . . . . .
H12N H 0.865006 0.680631 0.191883 0.050 Uiso 1 1 calc R U . . .
C126 C 1.0119(9) 0.7655(8) 0.1881(5) 0.063(4) Uani 1 1 d . . . . .
H12O H 1.058720 0.796649 0.199055 0.094 Uiso 1 1 calc R U . . .
H12P H 1.040117 0.716919 0.169756 0.094 Uiso 1 1 calc R U . . .
H12Q H 0.983655 0.805127 0.168690 0.094 Uiso 1 1 calc R U . . .
C127 C 0.9545(9) 0.7515(8) 0.2739(5) 0.055(3) Uani 1 1 d . . . . .
H12R H 1.010818 0.784992 0.270477 0.083 Uiso 1 1 calc R U . . .
H12S H 0.902411 0.785468 0.290211 0.083 Uiso 1 1 calc R U . . .
H12T H 0.958471 0.697160 0.291873 0.083 Uiso 1 1 calc R U . . .
C128 C 0.0116(7) 0.5378(7) 0.2509(4) 0.037(2) Uani 1 1 d . . . . .
H12U H -0.026825 0.523674 0.280747 0.044 Uiso 1 1 calc R U . . .
C129 C -0.0961(9) 0.4579(8) 0.2197(5) 0.059(4) Uani 1 1 d . . . . .
H12V H -0.102169 0.441951 0.188872 0.089 Uiso 1 1 calc R U . . .
H12W H -0.093284 0.405220 0.239230 0.089 Uiso 1 1 calc R U . . .
H12X H -0.148836 0.492797 0.234363 0.089 Uiso 1 1 calc R U . . .
C130 C 0.0444(9) 0.5260(9) 0.1684(4) 0.054(3) Uani 1 1 d . . . . .
H13N H 0.016496 0.499505 0.145621 0.081 Uiso 1 1 calc R U . . .
H13O H 0.049526 0.588877 0.161745 0.081 Uiso 1 1 calc R U . . .
H13P H 0.105283 0.501398 0.166535 0.081 Uiso 1 1 calc R U . . .

loop_
_atom_site_aniso_label
_atom_site_aniso_U_11
_atom_site_aniso_U_22
_atom_site_aniso_U_33
_atom_site_aniso_U_23
_atom_site_aniso_U_13
_atom_site_aniso_U_12
Yb1 0.0227(2) 0.0322(2) 0.0433(3) -0.00838(19) -0.01232(19) 0.00332(18)
Yb2 0.0234(2) 0.0709(4) 0.0239(2) 0.0020(2) -0.00994(18) -0.0003(2)
Yb3 0.0269(2) 0.0224(2) 0.0288(2) -0.00231(16) -0.01146(17) -0.00280(16)
Yb4 0.0238(2) 0.0513(3) 0.0284(2) 0.0024(2) -0.00475(18) 0.0026(2)
Yb5 0.0283(2) 0.0237(2) 0.0281(2) -0.00118(17) -0.00718(17) -0.00060(17)
Yb6 0.0238(2) 0.0247(2) 0.0263(2) -0.00382(16) -0.01065(17) 0.00178(16)
P1 0.0253(13) 0.0293(13) 0.0241(12) -0.0046(10) -0.0041(10) 0.0041(10)
P2 0.0255(14) 0.0395(15) 0.0246(13) -0.0086(11) -0.0125(10) 0.0033(11)
P3 0.0268(14) 0.0255(13) 0.0311(13) 0.0015(10) -0.0135(11) -0.0016(10)
P4 0.0272(14) 0.0245(13) 0.0287(13) 0.0035(10) -0.0102(11) -0.0076(10)
P5 0.0286(14) 0.0259(13) 0.0262(13) -0.0075(10) -0.0072(10) -0.0035(10)
P6 0.0268(14) 0.0259(13) 0.0260(13) -0.0067(10) -0.0068(10) 0.0010(10)
P7 0.0246(14) 0.0302(14) 0.0286(13) 0.0026(10) -0.0060(11) -0.0039(10)
P8 0.0276(14) 0.0326(14) 0.0267(13) 0.0027(11) -0.0099(11) 0.0075(11)
P9 0.0377(16) 0.0417(16) 0.0315(14) -0.0013(12) -0.0106(12) -0.0001(12)
O1 0.023(4) 0.035(4) 0.028(4) 0.004(3) -0.004(3) 0.007(3)
O2 0.026(4) 0.029(4) 0.029(4) -0.007(3) -0.004(3) 0.003(3)
O3 0.030(4) 0.029(4) 0.029(4) -0.002(3) -0.009(3) 0.003(3)
O4 0.034(4) 0.052(5) 0.030(4) -0.011(3) -0.011(3) -0.004(3)
O5 0.029(4) 0.057(5) 0.032(4) -0.002(3) -0.015(3) 0.007(3)
O6 0.031(4) 0.048(5) 0.040(4) -0.018(4) -0.008(3) 0.001(3)
O7 0.031(4) 0.035(4) 0.034(4) -0.004(3) -0.014(3) 0.003(3)
O8 0.035(4) 0.026(4) 0.032(4) 0.000(3) -0.012(3) 0.002(3)
O9 0.038(4) 0.028(4) 0.039(4) 0.008(3) -0.016(3) -0.005(3)
O10 0.027(4) 0.043(4) 0.031(4) 0.007(3) -0.009(3) -0.012(3)
O11 0.046(5) 0.028(4) 0.041(4) 0.006(3) -0.023(4) -0.009(3)
O12 0.036(4) 0.027(4) 0.049(4) 0.010(3) -0.022(3) -0.007(3)
O13 0.034(4) 0.033(4) 0.033(4) -0.008(3) -0.006(3) -0.010(3)
O14 0.035(4) 0.030(4) 0.031(4) -0.008(3) -0.011(3) 0.001(3)
O15 0.026(4) 0.033(4) 0.040(4) -0.014(3) -0.013(3) 0.001(3)
O16 0.046(5) 0.035(4) 0.025(4) -0.006(3) -0.011(3) 0.006(3)
O17 0.032(4) 0.039(4) 0.034(4) -0.008(3) -0.006(3) -0.004(3)
O18 0.024(4) 0.035(4) 0.036(4) -0.008(3) -0.010(3) 0.000(3)
O19 0.031(4) 0.043(4) 0.030(4) 0.003(3) -0.001(3) -0.009(3)
O20 0.020(4) 0.051(5) 0.035(4) -0.006(3) -0.002(3) -0.001(3)
O21 0.041(4) 0.033(4) 0.041(4) 0.009(3) -0.017(3) -0.006(3)
O22 0.035(4) 0.046(4) 0.033(4) -0.006(3) -0.015(3) 0.008(3)
O23 0.043(5) 0.025(4) 0.039(4) -0.001(3) -0.012(3) 0.004(3)
O24 0.033(4) 0.035(4) 0.027(4) 0.000(3) -0.009(3) 0.004(3)
O25 0.048(5) 0.042(5) 0.046(5) -0.006(4) -0.013(4) 0.004(4)
O26 0.025(4) 0.023(3) 0.036(4) -0.007(3) -0.007(3) 0.001(3)
O27 0.029(4) 0.016(3) 0.036(4) -0.003(3) -0.012(3) 0.002(3)
O28 0.039(4) 0.040(4) 0.040(4) 0.007(3) -0.011(3) -0.003(3)
O29 0.031(5) 0.072(6) 0.050(5) -0.013(4) -0.011(4) -0.002(4)
O31 0.040(4) 0.039(4) 0.033(4) 0.000(3) -0.010(3) -0.005(3)
O33 0.031(4) 0.051(5) 0.042(4) -0.003(4) -0.016(4) -0.003(4)
O34 0.020(4) 0.042(4) 0.049(4) -0.004(3) -0.016(3) 0.000(3)
N1 0.066(7) 0.100(8) 0.066(7) 0.017(6) -0.023(6) -0.001(6)
N3 0.062(7) 0.039(6) 0.037(5) 0.003(4) -0.006(5) -0.010(5)
N5 0.031(5) 0.037(5) 0.057(6) 0.001(4) -0.008(5) 0.003(4)
N6 0.036(5) 0.043(5) 0.049(6) -0.011(4) -0.022(4) 0.009(4)
C1 0.027(5) 0.029(5) 0.022(5) -0.006(4) -0.004(4) 0.010(4)
C2 0.034(6) 0.042(6) 0.029(5) -0.011(5) -0.006(4) 0.007(5)
C3 0.052(8) 0.037(7) 0.069(9) -0.020(6) 0.018(7) 0.014(6)
C4 0.069(10) 0.029(7) 0.084(10) -0.010(7) 0.006(8) -0.010(6)
C5 0.072(10) 0.043(7) 0.053(8) -0.013(6) -0.016(7) 0.016(7)
C6 0.042(7) 0.064(8) 0.040(6) -0.017(6) -0.019(5) 0.028(6)
C7 0.037(6) 0.034(6) 0.027(5) -0.014(4) -0.017(4) 0.017(5)
C8 0.031(6) 0.054(7) 0.028(5) -0.007(5) -0.007(5) 0.019(5)
C9 0.025(6) 0.054(7) 0.027(5) -0.009(5) -0.013(4) 0.007(5)
C10 0.021(6) 0.070(9) 0.037(6) -0.013(6) -0.001(5) 0.004(5)
C11 0.037(7) 0.066(9) 0.034(6) 0.008(6) -0.007(5) -0.006(6)
C12 0.034(6) 0.042(6) 0.040(6) 0.009(5) -0.007(5) -0.002(5)
C13 0.030(6) 0.045(6) 0.030(5) 0.001(5) -0.008(4) 0.011(5)
C14 0.036(6) 0.036(6) 0.021(5) -0.010(4) -0.009(4) 0.004(4)
C15 0.030(6) 0.027(5) 0.035(5) -0.016(4) -0.016(4) 0.012(4)
C16 0.038(6) 0.029(5) 0.040(6) -0.009(5) -0.015(5) 0.003(5)
C17 0.040(7) 0.037(6) 0.052(7) 0.010(5) -0.015(6) -0.003(5)
C18 0.061(9) 0.061(9) 0.070(9) 0.019(7) -0.010(8) -0.007(7)
C19 0.047(9) 0.059(10) 0.137(17) 0.019(10) -0.027(10) -0.017(7)
C20 0.049(9) 0.049(8) 0.108(13) -0.001(8) -0.036(8) -0.022(7)
C21 0.033(6) 0.039(6) 0.074(9) -0.025(6) -0.028(6) 0.006(5)
C22 0.048(8) 0.051(7) 0.059(8) -0.029(6) -0.033(6) 0.010(6)
C23 0.035(7) 0.073(9) 0.045(7) -0.023(6) -0.024(6) 0.015(6)
C24 0.058(9) 0.093(11) 0.034(7) -0.026(7) -0.034(6) 0.023(8)
C25 0.055(9) 0.111(12) 0.028(6) -0.016(7) -0.023(6) 0.021(8)
C26 0.052(8) 0.108(12) 0.031(6) -0.005(7) -0.014(6) 0.001(8)
C27 0.035(7) 0.082(9) 0.028(6) -0.019(6) -0.012(5) 0.008(6)
C28 0.033(6) 0.042(6) 0.029(5) -0.014(5) -0.019(5) 0.009(5)
C29 0.024(5) 0.036(6) 0.040(6) 0.001(5) -0.018(4) -0.005(4)
C30 0.040(6) 0.028(5) 0.040(6) 0.008(4) -0.025(5) -0.015(5)
C31 0.060(8) 0.038(6) 0.041(6) 0.008(5) -0.028(6) -0.007(6)
C32 0.076(10) 0.047(7) 0.041(7) 0.002(6) -0.027(7) -0.008(7)
C33 0.079(10) 0.053(8) 0.043(7) 0.014(6) -0.032(7) -0.025(7)
C34 0.072(9) 0.034(6) 0.057(8) 0.016(6) -0.039(7) -0.019(6)
C35 0.049(7) 0.032(6) 0.058(7) 0.017(5) -0.036(6) -0.016(5)
C36 0.041(7) 0.023(5) 0.076(9) 0.010(6) -0.030(6) -0.009(5)
C37 0.026(6) 0.029(6) 0.075(9) 0.006(5) -0.021(6) -0.004(4)
C38 0.038(7) 0.035(7) 0.084(10) 0.000(6) -0.016(7) 0.003(5)
C39 0.053(9) 0.030(7) 0.094(11) -0.007(7) -0.008(8) -0.003(6)
C40 0.038(7) 0.045(7) 0.062(8) -0.003(6) -0.004(6) -0.002(5)
C41 0.036(6) 0.023(5) 0.055(7) -0.004(5) -0.012(5) 0.004(4)
C42 0.022(5) 0.032(6) 0.048(6) 0.001(5) -0.017(5) -0.003(4)
C43 0.029(6) 0.028(5) 0.027(5) -0.008(4) -0.006(4) -0.009(4)
C44 0.040(6) 0.030(6) 0.033(6) 0.001(4) -0.008(5) -0.006(5)
C45 0.053(7) 0.023(5) 0.041(6) 0.002(5) -0.014(5) -0.011(5)
C46 0.065(9) 0.031(6) 0.064(8) -0.002(6) -0.034(7) 0.001(6)
C47 0.104(13) 0.033(7) 0.048(8) 0.009(6) -0.026(8) 0.009(7)
C48 0.077(10) 0.034(7) 0.041(7) 0.013(5) -0.012(7) -0.002(6)
C49 0.067(9) 0.022(5) 0.035(6) 0.005(4) -0.002(6) -0.017(5)
C50 0.044(8) 0.054(8) 0.043(7) -0.002(6) 0.009(6) -0.014(6)
C51 0.038(7) 0.038(7) 0.059(8) 0.006(6) 0.005(6) -0.008(5)
C52 0.041(9) 0.062(10) 0.114(14) 0.013(9) 0.019(9) -0.014(7)
C53 0.039(9) 0.088(13) 0.135(17) 0.026(12) -0.022(10) -0.027(8)
C54 0.055(10) 0.081(11) 0.129(15) 0.029(10) -0.049(10) -0.035(9)
C55 0.050(8) 0.059(8) 0.080(10) 0.019(7) -0.033(7) -0.032(7)
C56 0.035(6) 0.031(6) 0.043(6) 0.000(5) -0.004(5) -0.004(5)
C57 0.033(6) 0.035(6) 0.026(5) -0.001(4) -0.011(4) -0.015(4)
C58 0.041(7) 0.051(7) 0.027(5) 0.001(5) -0.012(5) -0.018(5)
C59 0.029(7) 0.102(11) 0.047(7) -0.014(7) -0.019(6) -0.005(7)
C60 0.049(9) 0.123(14) 0.042(7) -0.003(8) -0.019(6) 0.000(9)
C61 0.051(10) 0.128(16) 0.055(9) 0.017(10) -0.033(8) -0.043(10)
C62 0.089(13) 0.095(12) 0.049(8) 0.016(8) -0.038(9) -0.063(11)
C63 0.074(10) 0.058(8) 0.027(6) 0.011(6) -0.022(6) -0.037(7)
C64 0.102(12) 0.048(8) 0.030(6) 0.002(6) -0.025(7) -0.038(8)
C65 0.088(11) 0.039(7) 0.025(6) -0.010(5) -0.007(6) -0.017(7)
C66 0.133(17) 0.041(8) 0.051(9) -0.017(7) -0.021(10) -0.002(9)
C67 0.116(15) 0.049(9) 0.052(9) -0.021(7) 0.002(9) 0.018(9)
C68 0.057(9) 0.043(7) 0.058(8) -0.010(6) 0.002(7) 0.002(6)
C69 0.043(7) 0.037(6) 0.041(6) -0.014(5) 0.009(5) -0.008(5)
C70 0.049(7) 0.025(5) 0.029(5) -0.004(4) -0.004(5) -0.008(5)
C71 0.026(6) 0.032(6) 0.045(6) -0.006(5) -0.005(5) 0.001(4)
C72 0.043(7) 0.029(6) 0.037(6) -0.008(5) -0.004(5) -0.004(5)
C73 0.071(9) 0.026(6) 0.036(6) -0.008(5) -0.001(6) 0.005(5)
C74 0.073(10) 0.047(7) 0.038(7) -0.010(6) -0.008(6) 0.000(6)
C75 0.078(10) 0.043(7) 0.044(7) -0.021(6) 0.005(7) -0.014(7)
C76 0.061(9) 0.037(7) 0.057(8) -0.020(6) 0.013(7) -0.002(6)
C77 0.037(7) 0.031(6) 0.060(8) -0.016(6) 0.012(6) 0.001(5)
C78 0.049(8) 0.033(6) 0.067(9) -0.010(6) -0.012(6) 0.001(5)
C79 0.037(7) 0.023(5) 0.075(9) -0.010(5) -0.012(6) -0.003(5)
C80 0.037(7) 0.033(6) 0.097(11) -0.010(7) -0.027(7) 0.005(5)
C81 0.051(8) 0.041(7) 0.091(11) 0.005(7) -0.039(8) 0.005(6)
C82 0.052(8) 0.042(7) 0.059(8) 0.008(6) -0.029(6) -0.015(6)
C83 0.039(7) 0.036(6) 0.051(7) -0.001(5) -0.020(5) 0.002(5)
C84 0.031(6) 0.026(5) 0.050(7) -0.001(5) -0.016(5) -0.006(4)
C85 0.034(6) 0.017(5) 0.041(6) 0.003(4) -0.003(5) 0.007(4)
C86 0.028(6) 0.019(5) 0.043(6) -0.001(4) -0.006(5) 0.000(4)
C87 0.036(6) 0.033(6) 0.044(6) -0.010(5) -0.007(5) -0.006(5)
C88 0.036(7) 0.049(7) 0.049(7) -0.018(6) -0.009(5) 0.012(5)
C89 0.047(8) 0.042(7) 0.065(9) -0.003(6) -0.023(7) -0.003(6)
C90 0.037(7) 0.031(6) 0.085(10) -0.002(6) -0.025(7) -0.002(5)
C91 0.035(6) 0.019(5) 0.060(7) 0.001(5) -0.011(5) 0.002(4)
C92 0.025(6) 0.048(7) 0.061(8) 0.015(6) -0.004(5) -0.011(5)
C93 0.026(6) 0.042(6) 0.045(6) 0.006(5) -0.003(5) 0.002(5)
C94 0.026(6) 0.033(6) 0.038(6) 0.009(4) -0.005(4) 0.003(4)
C95 0.041(7) 0.048(7) 0.033(6) 0.008(5) -0.008(5) -0.002(5)
C96 0.048(8) 0.066(9) 0.035(6) 0.012(6) -0.010(6) 0.004(6)
C97 0.041(7) 0.086(10) 0.034(7) 0.022(6) 0.007(6) 0.010(7)
C98 0.038(7) 0.072(9) 0.048(7) 0.021(7) -0.002(6) -0.004(6)
C99 0.025(5) 0.034(6) 0.034(6) 0.009(4) -0.005(4) 0.008(4)
C100 0.023(6) 0.066(8) 0.031(6) 0.010(5) -0.012(4) 0.001(5)
C101 0.033(6) 0.062(8) 0.031(6) -0.003(5) -0.014(5) 0.004(5)
C102 0.040(7) 0.093(11) 0.042(7) -0.016(7) -0.022(6) 0.012(7)
C103 0.036(7) 0.118(14) 0.044(8) -0.019(8) -0.020(6) -0.003(8)
C104 0.067(10) 0.124(15) 0.037(7) 0.008(8) -0.031(7) -0.004(10)
C105 0.038(7) 0.084(10) 0.045(7) 0.029(7) -0.019(6) -0.003(7)
C106 0.064(10) 0.110(14) 0.073(11) 0.049(10) -0.037(9) -0.005(9)
C107 0.066(10) 0.068(8) 0.077(10) 0.044(8) -0.028(8) 0.007(8)
C108 0.100(14) 0.082(9) 0.122(15) 0.058(10) -0.040(12) 0.015(11)
C109 0.114(16) 0.049(9) 0.159(19) 0.039(9) -0.037(14) 0.034(10)
C110 0.099(13) 0.041(7) 0.117(13) 0.011(8) -0.024(11) 0.019(8)
C111 0.076(10) 0.043(6) 0.084(10) 0.009(6) -0.033(8) 0.016(7)
C112 0.042(7) 0.055(7) 0.055(7) 0.023(5) -0.013(6) 0.007(6)
C113 0.054(7) 0.078(8) 0.068(7) 0.004(6) -0.007(6) -0.004(6)
C114 0.122(15) 0.193(18) 0.153(16) 0.055(14) -0.078(13) -0.007(13)
C115 0.075(10) 0.088(11) 0.080(10) 0.011(8) -0.012(8) 0.001(9)
C119 0.062(8) 0.035(6) 0.042(7) -0.004(5) -0.010(6) -0.011(6)
C120 0.130(13) 0.063(9) 0.069(9) 0.026(8) 0.014(9) -0.005(9)
C121 0.074(9) 0.030(6) 0.041(7) -0.002(5) -0.003(6) -0.002(6)
C125 0.043(7) 0.045(7) 0.044(7) -0.003(5) -0.023(6) 0.011(5)
C126 0.048(8) 0.042(7) 0.090(11) 0.004(7) -0.001(7) 0.003(6)
C127 0.043(8) 0.048(7) 0.076(9) -0.022(7) -0.012(7) 0.002(6)
C128 0.019(5) 0.054(7) 0.039(6) -0.001(5) -0.012(4) 0.008(5)
C129 0.057(9) 0.050(8) 0.087(10) -0.008(7) -0.047(8) -0.008(6)
C130 0.064(9) 0.055(8) 0.046(7) -0.017(6) -0.019(6) 0.012(7)

loop_
_atom_type_symbol
_atom_type_description
_atom_type_scat_dispersion_real
_atom_type_scat_dispersion_imag
_atom_type_scat_source
C C 0.0033 0.0016 'International Tables Vol C Tables 4.2.6.8 and 6.1.1.4'
H H 0.0000 0.0000 'International Tables Vol C Tables 4.2.6.8 and 6.1.1.4'
Yb Yb -0.3850 5.5486 'International Tables Vol C Tables 4.2.6.8 and 6.1.1.4'
N N 0.0061 0.0033 'International Tables Vol C Tables 4.2.6.8 and 6.1.1.4'
O O 0.0106 0.0060 'International Tables Vol C Tables 4.2.6.8 and 6.1.1.4'
P P 0.1023 0.0942 'International Tables Vol C Tables 4.2.6.8 and 6.1.1.4'

loop_
_geom_angle_atom_site_label_1
_geom_angle_atom_site_label_2
_geom_angle_atom_site_label_3
_geom_angle
_geom_angle_site_symmetry_1
_geom_angle_site_symmetry_3
_geom_angle_publ_flag
O1 Yb1 O22 173.6(2) . . ?
O1 Yb1 O4 90.3(3) . . ?
O22 Yb1 O4 86.6(3) . . ?
O1 Yb1 O19 89.2(3) . . ?
O22 Yb1 O19 92.5(3) . . ?
O4 Yb1 O19 166.0(3) . . ?
O1 Yb1 O29 93.6(3) . . ?
O22 Yb1 O29 80.6(3) . . ?
O4 Yb1 O29 85.6(3) . . ?
O19 Yb1 O29 80.5(3) . . ?
O1 Yb1 O28 112.1(2) . . ?
O22 Yb1 O28 74.2(3) . . ?
O4 Yb1 O28 114.8(2) . . ?
O19 Yb1 O28 78.2(2) . . ?
O29 Yb1 O28 146.0(3) . . ?
O1 Yb1 O25 74.2(2) . . ?
O22 Yb1 O25 110.3(3) . . ?
O4 Yb1 O25 75.1(3) . . ?
O19 Yb1 O25 118.1(3) . . ?
O29 Yb1 O25 156.9(3) . . ?
O28 Yb1 O25 56.5(2) . . ?
O1 Yb1 C113 108.1(3) . . ?
O22 Yb1 C113 65.7(3) . . ?
O4 Yb1 C113 75.4(3) . . ?
O19 Yb1 C113 91.4(3) . . ?
O29 Yb1 C113 18.0(3) . . ?
O28 Yb1 C113 138.1(3) . . ?
O25 Yb1 C113 150.5(3) . . ?
O1 Yb1 P7 88.99(19) . . ?
O22 Yb1 P7 94.67(19) . . ?
O4 Yb1 P7 173.64(19) . . ?
O19 Yb1 P7 20.32(18) . . ?
O29 Yb1 P7 100.8(2) . . ?
O28 Yb1 P7 59.77(17) . . ?
O25 Yb1 P7 98.61(18) . . ?
C113 Yb1 P7 110.8(3) . . ?
O1 Yb1 P2 92.19(18) . . ?
O22 Yb1 P2 86.6(2) . . ?
O4 Yb1 P2 18.13(18) . . ?
O19 Yb1 P2 175.74(18) . . ?
O29 Yb1 P2 103.5(2) . . ?
O28 Yb1 P2 97.55(17) . . ?
O25 Yb1 P2 58.55(18) . . ?
C113 Yb1 P2 92.0(3) . . ?
P7 Yb1 P2 155.61(6) . . ?
O1 Yb1 P1 16.21(17) . . ?
O22 Yb1 P1 168.97(19) . . ?
O4 Yb1 P1 90.5(2) . . ?
O19 Yb1 P1 92.9(2) . . ?
O29 Yb1 P1 109.8(2) . . ?
O28 Yb1 P1 97.51(18) . . ?
O25 Yb1 P1 58.67(19) . . ?
C113 Yb1 P1 123.7(3) . . ?
P7 Yb1 P1 87.13(6) . . ?
P2 Yb1 P1 87.28(6) . . ?
O1 Yb1 P8 170.63(17) . . ?
O22 Yb1 P8 15.39(18) . . ?
O4 Yb1 P8 90.4(2) . . ?
O19 Yb1 P8 92.4(2) . . ?
O29 Yb1 P8 95.8(2) . . ?
O28 Yb1 P8 59.26(18) . . ?
O25 Yb1 P8 96.99(19) . . ?
C113 Yb1 P8 81.1(3) . . ?
P7 Yb1 P8 89.24(6) . . ?
P2 Yb1 P8 85.65(6) . . ?
P1 Yb1 P8 154.43(6) . . ?
O7 Yb2 O2 92.1(3) . . ?
O7 Yb2 O5 166.1(3) . . ?
O2 Yb2 O5 91.9(3) . . ?
O7 Yb2 O10 88.0(3) . . ?
O2 Yb2 O10 177.4(3) . . ?
O5 Yb2 O10 87.4(3) . . ?
O7 Yb2 O30' 92.6(8) . . ?
O2 Yb2 O30' 86.3(8) . . ?
O5 Yb2 O30' 101.0(8) . . ?
O10 Yb2 O30' 96.3(9) . . ?
O7 Yb2 O30 86.0(7) . . ?
O2 Yb2 O30 90.6(7) . . ?
O5 Yb2 O30 107.4(7) . . ?
O10 Yb2 O30 92.0(7) . . ?
O7 Yb2 O25 90.2(3) . . ?
O2 Yb2 O25 78.5(3) . . ?
O5 Yb2 O25 77.6(3) . . ?
O10 Yb2 O25 98.9(3) . . ?
O30' Yb2 O25 164.7(8) . . ?
O30 Yb2 O25 168.3(8) . . ?
O7 Yb2 C131 74.3(7) . . ?
O2 Yb2 C131 97.2(7) . . ?
O5 Yb2 C131 118.3(7) . . ?
O10 Yb2 C131 85.3(7) . . ?
O30' Yb2 C131 21.0(7) . . ?
O25 Yb2 C131 163.9(8) . . ?
O7 Yb2 P1 85.97(19) . . ?
O2 Yb2 P1 18.80(17) . . ?
O5 Yb2 P1 93.7(2) . . ?
O10 Yb2 P1 158.75(19) . . ?
O30' Yb2 P1 104.3(8) . . ?
O30 Yb2 P1 107.8(7) . . ?
O25 Yb2 P1 60.8(2) . . ?
C131 Yb2 P1 112.5(7) . . ?
O7 Yb2 P2 147.63(19) . . ?
O2 Yb2 P2 93.07(18) . . ?
O5 Yb2 P2 18.6(2) . . ?
O10 Yb2 P2 85.47(19) . . ?
O30' Yb2 P2 119.6(8) . . ?
O30 Yb2 P2 125.9(7) . . ?
O25 Yb2 P2 59.8(2) . . ?
C131 Yb2 P2 136.4(7) . . ?
P1 Yb2 P2 88.78(6) . . ?
O7 Yb2 P9 74.74(19) . . ?
O2 Yb2 P9 93.00(17) . . ?
O5 Yb2 P9 91.7(2) . . ?
O10 Yb2 P9 84.51(19) . . ?
O30' Yb2 P9 167.3(8) . . ?
O30 Yb2 P9 160.5(7) . . ?
O25 Yb2 P9 20.73(19) . . ?
C131 Yb2 P9 147.7(6) . . ?
P1 Yb2 P9 74.24(6) . . ?
P2 Yb2 P9 73.09(6) . . ?
O13 Yb3 O11 171.1(3) . . ?
O13 Yb3 O8 91.7(3) . . ?
O11 Yb3 O8 84.8(3) . . ?
O13 Yb3 O16 88.4(3) . . ?
O11 Yb3 O16 92.7(3) . . ?
O8 Yb3 O16 164.0(2) . . ?
O13 Yb3 O31 90.1(2) . . ?
O11 Yb3 O31 81.4(3) . . ?
O8 Yb3 O31 85.1(3) . . ?
O16 Yb3 O31 79.0(3) . . ?
O13 Yb3 O26 76.1(2) . . ?
O11 Yb3 O26 111.1(2) . . ?
O8 Yb3 O26 78.0(2) . . ?
O16 Yb3 O26 117.5(2) . . ?
O31 Yb3 O26 157.6(2) . . ?
O13 Yb3 O27 113.7(2) . . ?
O11 Yb3 O27 75.1(2) . . ?
O8 Yb3 O27 117.4(2) . . ?
O16 Yb3 O27 76.9(2) . . ?
O31 Yb3 O27 145.2(2) . . ?
O26 Yb3 O27 57.1(2) . . ?
O13 Yb3 P3 94.5(2) . . ?
O11 Yb3 P3 85.1(2) . . ?
O8 Yb3 P3 19.79(17) . . ?
O16 Yb3 P3 175.37(17) . . ?
O31 Yb3 P3 104.6(2) . . ?
O26 Yb3 P3 59.91(16) . . ?
O27 Yb3 P3 98.62(15) . . ?
O13 Yb3 P6 87.8(2) . . ?
O11 Yb3 P6 96.1(2) . . ?
O8 Yb3 P6 176.37(18) . . ?
O16 Yb3 P6 19.57(17) . . ?
O31 Yb3 P6 98.5(2) . . ?
O26 Yb3 P6 98.44(16) . . ?
O27 Yb3 P6 59.64(15) . . ?
P3 Yb3 P6 156.68(6) . . ?
O13 Yb3 P5 17.35(18) . . ?
O11 Yb3 P5 170.4(2) . . ?
O8 Yb3 P5 91.88(18) . . ?
O16 Yb3 P5 92.94(19) . . ?
O31 Yb3 P5 107.36(18) . . ?
O26 Yb3 P5 59.31(15) . . ?
O27 Yb3 P5 98.52(15) . . ?
P3 Yb3 P5 88.73(6) . . ?
P6 Yb3 P5 86.62(6) . . ?
O13 Yb3 P4 173.02(19) . . ?
O11 Yb3 P4 15.89(19) . . ?
O8 Yb3 P4 90.03(17) . . ?
O16 Yb3 P4 91.78(19) . . ?
O31 Yb3 P4 96.82(18) . . ?
O26 Yb3 P4 97.67(15) . . ?
O27 Yb3 P4 59.61(15) . . ?
P3 Yb3 P4 84.97(6) . . ?
P6 Yb3 P4 89.99(6) . . ?
P5 Yb3 P4 155.82(6) . . ?
O17 Yb4 O20 168.8(3) . . ?
O17 Yb4 O14 87.7(3) . . ?
O20 Yb4 O14 88.4(3) . . ?
O17 Yb4 O23 88.9(3) . . ?
O20 Yb4 O23 94.4(3) . . ?
O14 Yb4 O23 175.7(3) . . ?
O17 Yb4 O32' 89.5(8) . . ?
O20 Yb4 O32' 101.2(8) . . ?
O14 Yb4 O32' 91.8(8) . . ?
O23 Yb4 O32' 90.8(8) . . ?
O17 Yb4 O32 93.6(6) . . ?
O20 Yb4 O32 97.5(6) . . ?
O14 Yb4 O32 99.2(7) . . ?
O23 Yb4 O32 83.6(7) . . ?
O17 Yb4 O28 91.5(3) . . ?
O20 Yb4 O28 78.7(3) . . ?
O14 Yb4 O28 98.8(2) . . ?
O23 Yb4 O28 78.6(3) . . ?
O32' Yb4 O28 169.3(8) . . ?
O32 Yb4 O28 161.5(7) . . ?
O17 Yb4 C134 74.5(4) . . ?
O20 Yb4 C134 115.9(4) . . ?
O14 Yb4 C134 88.2(4) . . ?
O23 Yb4 C134 93.4(4) . . ?
O32' Yb4 C134 15.3(8) . . ?
O28 Yb4 C134 164.1(4) . . ?
O17 Yb4 P7 149.7(2) . . ?
O20 Yb4 P7 19.2(2) . . ?
O14 Yb4 P7 86.07(18) . . ?
O23 Yb4 P7 95.6(2) . . ?
O32' Yb4 P7 120.3(8) . . ?
O32 Yb4 P7 116.7(6) . . ?
O28 Yb4 P7 60.43(18) . . ?
C134 Yb4 P7 134.8(4) . . ?
O17 Yb4 P9 75.2(2) . . ?
O20 Yb4 P9 93.9(2) . . ?
O14 Yb4 P9 83.99(18) . . ?
O23 Yb4 P9 92.63(18) . . ?
O32' Yb4 P9 164.2(8) . . ?
O32 Yb4 P9 168.3(6) . . ?
O28 Yb4 P9 21.63(18) . . ?
C134 Yb4 P9 148.9(4) . . ?
P7 Yb4 P9 74.71(7) . . ?
O17 Yb4 P8 84.21(19) . . ?
O20 Yb4 P8 95.62(19) . . ?
O14 Yb4 P8 158.05(18) . . ?
O23 Yb4 P8 18.40(18) . . ?
O32' Yb4 P8 108.5(8) . . ?
O32 Yb4 P8 101.7(7) . . ?
O28 Yb4 P8 61.10(19) . . ?
C134 Yb4 P8 109.1(4) . . ?
P7 Yb4 P8 90.67(6) . . ?
P9 Yb4 P8 74.22(7) . . ?
O21 Yb5 O15 91.4(3) . . ?
O21 Yb5 O3 87.6(3) . . ?
O15 Yb5 O3 178.0(3) . . ?
O21 Yb5 O9 173.6(3) . . ?
O15 Yb5 O9 92.5(3) . . ?
O3 Yb5 O9 88.3(3) . . ?
O21 Yb5 O33 86.9(3) . . ?
O15 Yb5 O33 87.0(3) . . ?
O3 Yb5 O33 94.7(3) . . ?
O9 Yb5 O33 98.4(3) . . ?
O21 Yb5 O26 94.9(3) . . ?
O15 Yb5 O26 78.1(2) . . ?
O3 Yb5 O26 100.2(2) . . ?
O9 Yb5 O26 81.0(3) . . ?
O33 Yb5 O26 165.0(2) . . ?
O21 Yb5 P9 79.2(2) . . ?
O15 Yb5 P9 92.82(18) . . ?
O3 Yb5 P9 85.27(18) . . ?
O9 Yb5 P9 95.50(19) . . ?
O33 Yb5 P9 166.1(2) . . ?
O26 Yb5 P9 21.26(17) . . ?
O21 Yb5 P3 153.5(2) . . ?
O15 Yb5 P3 94.45(19) . . ?
O3 Yb5 P3 85.69(18) . . ?
O9 Yb5 P3 20.78(19) . . ?
O33 Yb5 P3 119.1(2) . . ?
O26 Yb5 P3 61.36(17) . . ?
P9 Yb5 P3 74.74(7) . . ?
O21 Yb5 P5 87.6(2) . . ?
O15 Yb5 P5 18.07(18) . . ?
O3 Yb5 P5 160.00(18) . . ?
O9 Yb5 P5 94.5(2) . . ?
O33 Yb5 P5 104.4(2) . . ?
O26 Yb5 P5 60.85(16) . . ?
P9 Yb5 P5 74.75(7) . . ?
P3 Yb5 P5 89.98(6) . . ?
O6 Yb6 O24 89.5(3) . . ?
O6 Yb6 O18 174.6(3) . . ?
O24 Yb6 O18 86.2(2) . . ?
O6 Yb6 O12 89.6(3) . . ?
O24 Yb6 O12 178.5(3) . . ?
O18 Yb6 O12 94.6(3) . . ?
O6 Yb6 O34 91.4(3) . . ?
O24 Yb6 O34 94.5(3) . . ?
O18 Yb6 O34 92.2(3) . . ?
O12 Yb6 O34 86.7(3) . . ?
O6 Yb6 O27 95.9(3) . . ?
O24 Yb6 O27 100.0(2) . . ?
O18 Yb6 O27 81.7(2) . . ?
O12 Yb6 O27 78.9(2) . . ?
O34 Yb6 O27 163.8(3) . . ?
O6 Yb6 P9 80.9(2) . . ?
O24 Yb6 P9 86.11(19) . . ?
O18 Yb6 P9 95.58(18) . . ?
O12 Yb6 P9 92.59(19) . . ?
O34 Yb6 P9 172.25(19) . . ?
O27 Yb6 P9 20.43(17) . . ?
O6 Yb6 P6 155.1(2) . . ?
O24 Yb6 P6 84.64(18) . . ?
O18 Yb6 P6 20.97(17) . . ?
O12 Yb6 P6 95.70(19) . . ?
O34 Yb6 P6 113.14(19) . . ?
O27 Yb6 P6 61.57(16) . . ?
P9 Yb6 P6 74.61(7) . . ?
O6 Yb6 P4 85.8(2) . . ?
O24 Yb6 P4 160.35(19) . . ?
O18 Yb6 P4 97.20(19) . . ?
O12 Yb6 P4 18.30(19) . . ?
O34 Yb6 P4 104.68(19) . . ?
O27 Yb6 P4 61.65(16) . . ?
P9 Yb6 P4 74.32(7) . . ?
P6 Yb6 P4 91.66(6) . . ?
O1 P1 O3 112.5(4) . . ?
O1 P1 O2 112.6(4) . . ?
O3 P1 O2 111.1(4) . . ?
O1 P1 C1 105.0(4) . . ?
O3 P1 C1 106.2(4) . . ?
O2 P1 C1 109.1(4) . . ?
O1 P1 Yb2 100.5(3) . . ?
O3 P1 Yb2 95.7(3) . . ?
O2 P1 Yb2 27.3(2) . . ?
C1 P1 Yb2 136.4(3) . . ?
O1 P1 Yb1 23.7(2) . . ?
O3 P1 Yb1 99.2(3) . . ?
O2 P1 Yb1 101.9(3) . . ?
C1 P1 Yb1 128.5(3) . . ?
Yb2 P1 Yb1 82.61(6) . . ?
O4 P2 O6 111.7(4) . . ?
O4 P2 O5 111.6(4) . . ?
O6 P2 O5 112.4(4) . . ?
O4 P2 C15 110.4(4) . . ?
O6 P2 C15 105.2(4) . . ?
O5 P2 C15 105.1(4) . . ?
O4 P2 Yb2 100.9(3) . . ?
O6 P2 Yb2 96.0(3) . . ?
O5 P2 Yb2 26.9(3) . . ?
C15 P2 Yb2 131.5(3) . . ?
O4 P2 Yb1 27.2(3) . . ?
O6 P2 Yb1 93.8(3) . . ?
O5 P2 Yb1 102.7(3) . . ?
C15 P2 Yb1 136.8(4) . . ?
Yb2 P2 Yb1 82.95(6) . . ?
O7 P3 O8 111.1(4) . . ?
O7 P3 O9 112.3(4) . . ?
O8 P3 O9 112.2(4) . . ?
O7 P3 C29 105.1(4) . . ?
O8 P3 C29 110.9(4) . . ?
O9 P3 C29 104.9(4) . . ?
O7 P3 Yb5 91.6(3) . . ?
O8 P3 Yb5 101.6(3) . . ?
O9 P3 Yb5 30.8(3) . . ?
C29 P3 Yb5 134.3(3) . . ?
O7 P3 Yb3 90.0(3) . . ?
O8 P3 Yb3 30.0(3) . . ?
O9 P3 Yb3 103.7(3) . . ?
C29 P3 Yb3 139.3(4) . . ?
Yb5 P3 Yb3 81.38(6) . . ?
O12 P4 O11 111.1(4) . . ?
O12 P4 O10 112.6(4) . . ?
O11 P4 O10 113.1(4) . . ?
O12 P4 C43 107.4(4) . . ?
O11 P4 C43 103.7(4) . . ?
O10 P4 C43 108.3(4) . . ?
O12 P4 Yb6 27.3(3) . . ?
O11 P4 Yb6 98.0(3) . . ?
O10 P4 Yb6 98.5(3) . . ?
C43 P4 Yb6 134.8(4) . . ?
O12 P4 Yb3 98.5(3) . . ?
O11 P4 Yb3 23.4(3) . . ?
O10 P4 Yb3 102.7(3) . . ?
C43 P4 Yb3 127.0(3) . . ?
Yb6 P4 Yb3 78.96(5) . . ?
O15 P5 O14 110.9(4) . . ?
O15 P5 O13 112.7(4) . . ?
O14 P5 O13 112.1(4) . . ?
O15 P5 C57 107.5(4) . . ?
O14 P5 C57 106.5(4) . . ?
O13 P5 C57 106.8(4) . . ?
O15 P5 Yb5 26.5(2) . . ?
O14 P5 Yb5 97.0(3) . . ?
O13 P5 Yb5 99.8(3) . . ?
C57 P5 Yb5 133.9(4) . . ?
O15 P5 Yb3 99.6(3) . . ?
O14 P5 Yb3 99.6(3) . . ?
O13 P5 Yb3 25.2(2) . . ?
C57 P5 Yb3 132.0(3) . . ?
Yb5 P5 Yb3 79.87(5) . . ?
O16 P6 O17 111.2(4) . . ?
O16 P6 O18 110.4(4) . . ?
O17 P6 O18 112.9(4) . . ?
O16 P6 C71 110.2(5) . . ?
O17 P6 C71 103.7(4) . . ?
O18 P6 C71 108.2(4) . . ?
O16 P6 Yb6 99.3(3) . . ?
O17 P6 Yb6 92.1(3) . . ?
O18 P6 Yb6 31.2(3) . . ?
C71 P6 Yb6 138.0(4) . . ?
O16 P6 Yb3 29.9(3) . . ?
O17 P6 Yb3 88.4(3) . . ?
O18 P6 Yb3 104.4(3) . . ?
C71 P6 Yb3 136.9(4) . . ?
Yb6 P6 Yb3 81.09(5) . . ?
O19 P7 O21 110.6(4) . . ?
O19 P7 O20 111.4(4) . . ?
O21 P7 O20 113.8(4) . . ?
O19 P7 C85 111.8(4) . . ?
O21 P7 C85 104.1(4) . . ?
O20 P7 C85 104.7(4) . . ?
O19 P7 Yb4 102.2(3) . . ?
O21 P7 Yb4 95.0(3) . . ?
O20 P7 Yb4 27.8(3) . . ?
C85 P7 Yb4 131.2(3) . . ?
O19 P7 Yb1 31.0(3) . . ?
O21 P7 Yb1 89.1(3) . . ?
O20 P7 Yb1 102.6(3) . . ?
C85 P7 Yb1 141.2(3) . . ?
Yb4 P7 Yb1 82.26(6) . . ?
O22 P8 O24 112.8(4) . . ?
O22 P8 O23 111.5(4) . . ?
O24 P8 O23 111.6(4) . . ?
O22 P8 C99 103.2(4) . . ?
O24 P8 C99 108.8(4) . . ?
O23 P8 C99 108.4(5) . . ?
O22 P8 Yb4 98.1(3) . . ?
O24 P8 Yb4 98.0(3) . . ?
O23 P8 Yb4 27.1(3) . . ?
C99 P8 Yb4 135.4(4) . . ?
O22 P8 Yb1 22.6(3) . . ?
O24 P8 Yb1 101.6(3) . . ?
O23 P8 Yb1 100.0(3) . . ?
C99 P8 Yb1 125.9(3) . . ?
Yb4 P8 Yb1 80.23(6) . . ?
O27 P9 O26 106.8(4) . . ?
O27 P9 O28 112.9(4) . . ?
O26 P9 O28 110.9(4) . . ?
O27 P9 O25 111.4(4) . . ?
O26 P9 O25 111.5(4) . . ?
O28 P9 O25 103.4(5) . . ?
O27 P9 Yb6 33.3(3) . . ?
O26 P9 Yb6 140.1(3) . . ?
O28 P9 Yb6 92.9(3) . . ?
O25 P9 Yb6 92.4(3) . . ?
O27 P9 Yb5 141.1(3) . . ?
O26 P9 Yb5 34.4(3) . . ?
O28 P9 Yb5 91.0(3) . . ?
O25 P9 Yb5 90.7(3) . . ?
Yb6 P9 Yb5 174.39(9) . . ?
O27 P9 Yb4 92.7(3) . . ?
O26 P9 Yb4 91.0(3) . . ?
O28 P9 Yb4 35.6(3) . . ?
O25 P9 Yb4 139.1(3) . . ?
Yb6 P9 Yb4 90.80(7) . . ?
Yb5 P9 Yb4 89.96(7) . . ?
O27 P9 Yb2 92.3(3) . . ?
O26 P9 Yb2 92.5(3) . . ?
O28 P9 Yb2 137.3(3) . . ?
O25 P9 Yb2 33.9(3) . . ?
Yb6 P9 Yb2 90.56(7) . . ?
Yb5 P9 Yb2 89.37(7) . . ?
Yb4 P9 Yb2 172.88(9) . . ?
P1 O1 Yb1 140.1(4) . . ?
P1 O2 Yb2 133.9(4) . . ?
P1 O3 Yb5 149.7(4) . . ?
P2 O4 Yb1 134.7(4) . . ?
P2 O5 Yb2 134.5(5) . . ?
P2 O6 Yb6 158.2(5) . . ?
P3 O7 Yb2 168.6(5) . . ?
P3 O8 Yb3 130.3(4) . . ?
P3 O9 Yb5 128.4(4) . . ?
P4 O10 Yb2 147.1(4) . . ?
P4 O11 Yb3 140.7(4) . . ?
P4 O12 Yb6 134.4(4) . . ?
P5 O13 Yb3 137.5(4) . . ?
P5 O14 Yb4 150.1(4) . . ?
P5 O15 Yb5 135.5(4) . . ?
P6 O16 Yb3 130.6(4) . . ?
P6 O17 Yb4 168.9(5) . . ?
P6 O18 Yb6 127.9(4) . . ?
P7 O19 Yb1 128.7(4) . . ?
P7 O20 Yb4 133.0(4) . . ?
P7 O21 Yb5 163.1(5) . . ?
P8 O22 Yb1 142.0(4) . . ?
P8 O23 Yb4 134.5(4) . . ?
P8 O24 Yb6 147.2(4) . . ?
P9 O25 Yb2 125.4(5) . . ?
P9 O25 Yb1 98.3(4) . . ?
Yb2 O25 Yb1 136.3(3) . . ?
P9 O26 Yb5 124.4(4) . . ?
P9 O26 Yb3 98.4(3) . . ?
Yb5 O26 Yb3 137.1(3) . . ?
P9 O27 Yb6 126.3(4) . . ?
P9 O27 Yb3 97.7(3) . . ?
Yb6 O27 Yb3 136.0(3) . . ?
P9 O28 Yb4 122.7(4) . . ?
P9 O28 Yb1 101.8(4) . . ?
Yb4 O28 Yb1 135.5(3) . . ?
C113 O29 Yb1 127.0(9) . . ?
C116 O30 Yb2 146(3) . . ?
N2 C116 O30 132(3) . . ?
N2 C116 H11R 112.8 . . ?
O30 C116 H11R 115.3 . . ?
C116 N2 C117 121(2) . . ?
C116 N2 C118 128(2) . . ?
C117 N2 C118 111(2) . . ?
N2 C117 H11A 109.5 . . ?
N2 C117 H11B 109.5 . . ?
H11A C117 H11B 109.5 . . ?
N2 C117 H11C 109.5 . . ?
H11A C117 H11C 109.5 . . ?
H11B C117 H11C 109.5 . . ?
N2 C118 H11D 109.5 . . ?
N2 C118 H11E 109.5 . . ?
H11D C118 H11E 109.5 . . ?
N2 C118 H11F 109.5 . . ?
H11D C118 H11F 109.5 . . ?
H11E C118 H11F 109.5 . . ?
C131 O30' Yb2 121(2) . . ?
C131 O30' H13Q 44.9 . . ?
Yb2 O30' H13Q 159.8 . . ?
N2' C131 O30' 122(3) . . ?
N2' C131 Yb2 156(2) . . ?
O30' C131 Yb2 37.7(14) . . ?
N2' C131 H13Q 63.2 . . ?
O30' C131 H13Q 59.3 . . ?
Yb2 C131 H13Q 95.4 . . ?
C131 N2' C132 130(3) . . ?
C131 N2' C133 119(4) . . ?
C132 N2' C133 111(2) . . ?
C131 N2' H13Q 45.5 . . ?
C132 N2' H13Q 84.5 . . ?
C133 N2' H13Q 163.1 . . ?
N2' C132 H13A 109.5 . . ?
N2' C132 H13B 109.5 . . ?
H13A C132 H13B 109.5 . . ?
N2' C132 H13C 109.5 . . ?
H13A C132 H13C 109.5 . . ?
H13B C132 H13C 109.5 . . ?
N2' C133 H13D 109.5 . . ?
N2' C133 H13E 109.5 . . ?
H13D C133 H13E 109.5 . . ?
N2' C133 H13F 109.5 . . ?
H13D C133 H13F 109.5 . . ?
H13E C133 H13F 109.5 . . ?
C119 O31 Yb3 129.9(7) . . ?
C122 O32 Yb4 169(3) . . ?
O32 C122 N4 136(4) . . ?
O32 C122 H12Y 117.3 . . ?
N4 C122 H12Y 106.8 . . ?
C122 N4 C123 128(3) . . ?
C122 N4 C124 113(3) . . ?
C123 N4 C124 119(2) . . ?
N4 C123 H12A 109.5 . . ?
N4 C123 H12B 109.5 . . ?
H12A C123 H12B 109.5 . . ?
N4 C123 H12C 109.5 . . ?
H12A C123 H12C 109.5 . . ?
H12B C123 H12C 109.5 . . ?
N4 C124 H12D 109.5 . . ?
N4 C124 H12E 109.5 . . ?
H12D C124 H12E 109.5 . . ?
N4 C124 H12F 109.5 . . ?
H12D C124 H12F 109.5 . . ?
H12E C124 H12F 109.5 . . ?
C134 O32' Yb4 133(2) . . ?
O32' C134 N4' 131(2) . . ?
O32' C134 Yb4 31.7(14) . . ?
N4' C134 Yb4 158.3(16) . . ?
O32' C134 H13R 116.9 . . ?
N4' C134 H13R 111.7 . . ?
Yb4 C134 H13R 88.5 . . ?
C134 N4' C136 123(2) . . ?
C134 N4' C135 118(2) . . ?
C136 N4' C135 119(2) . . ?
N4' C135 H13G 109.5 . . ?
N4' C135 H13H 109.5 . . ?
H13G C135 H13H 109.5 . . ?
N4' C135 H13I 109.5 . . ?
H13G C135 H13I 109.5 . . ?
H13H C135 H13I 109.5 . . ?
N4' C136 H13J 109.5 . . ?
N4' C136 H13K 109.5 . . ?
H13J C136 H13K 109.5 . . ?
N4' C136 H13L 109.5 . . ?
H13J C136 H13L 109.5 . . ?
H13K C136 H13L 109.5 . . ?
C125 O33 Yb5 131.8(7) . . ?
C128 O34 Yb6 154.0(7) . . ?
C113 N1 C115 121.4(14) . . ?
C113 N1 C114 122.5(16) . . ?
C115 N1 C114 115.4(15) . . ?
C119 N3 C120 121.0(12) . . ?
C119 N3 C121 120.7(10) . . ?
C120 N3 C121 118.2(11) . . ?
C125 N5 C127 122.0(10) . . ?
C125 N5 C126 121.3(11) . . ?
C127 N5 C126 116.7(10) . . ?
C128 N6 C130 120.5(10) . . ?
C128 N6 C129 121.3(10) . . ?
C130 N6 C129 118.2(10) . . ?
C14 C1 C2 120.2(9) . . ?
C14 C1 P1 116.1(7) . . ?
C2 C1 P1 123.8(8) . . ?
C3 C2 C1 125.2(9) . . ?
C3 C2 C7 116.9(9) . . ?
C1 C2 C7 117.9(9) . . ?
C4 C3 C2 120.3(11) . . ?
C4 C3 H3A 119.8 . . ?
C2 C3 H3A 119.8 . . ?
C3 C4 C5 123.5(12) . . ?
C3 C4 H4A 118.2 . . ?
C5 C4 H4A 118.2 . . ?
C6 C5 C4 117.9(11) . . ?
C6 C5 H5A 121.1 . . ?
C4 C5 H5A 121.1 . . ?
C5 C6 C7 122.5(11) . . ?
C5 C6 H6A 118.7 . . ?
C7 C6 H6A 118.7 . . ?
C8 C7 C6 121.1(10) . . ?
C8 C7 C2 120.1(9) . . ?
C6 C7 C2 118.7(10) . . ?
C7 C8 C9 122.8(10) . . ?
C7 C8 H8A 118.6 . . ?
C9 C8 H8A 118.6 . . ?
C8 C9 C10 120.9(10) . . ?
C8 C9 C14 118.7(10) . . ?
C10 C9 C14 120.3(10) . . ?
C11 C10 C9 122.0(10) . . ?
C11 C10 H10A 119.0 . . ?
C9 C10 H10A 119.0 . . ?
C10 C11 C12 119.5(11) . . ?
C10 C11 H11G 120.2 . . ?
C12 C11 H11G 120.2 . . ?
C13 C12 C11 119.9(11) . . ?
C13 C12 H12G 120.1 . . ?
C11 C12 H12G 120.1 . . ?
C12 C13 C14 122.4(10) . . ?
C12 C13 H13M 118.8 . . ?
C14 C13 H13M 118.8 . . ?
C1 C14 C13 123.9(9) . . ?
C1 C14 C9 120.3(9) . . ?
C13 C14 C9 115.8(9) . . ?
C16 C15 C28 118.6(9) . . ?
C16 C15 P2 117.6(7) . . ?
C28 C15 P2 123.7(8) . . ?
C15 C16 C17 123.7(10) . . ?
C15 C16 C21 120.4(10) . . ?
C17 C16 C21 116.0(10) . . ?
C18 C17 C16 119.9(12) . . ?
C18 C17 H17A 120.1 . . ?
C16 C17 H17A 120.1 . . ?
C17 C18 C19 123.6(14) . . ?
C17 C18 H18A 118.2 . . ?
C19 C18 H18A 118.2 . . ?
C20 C19 C18 118.3(14) . . ?
C20 C19 H19A 120.8 . . ?
C18 C19 H19A 120.8 . . ?
C19 C20 C21 122.5(13) . . ?
C19 C20 H20A 118.7 . . ?
C21 C20 H20A 118.7 . . ?
C22 C21 C20 122.6(12) . . ?
C22 C21 C16 117.7(11) . . ?
C20 C21 C16 119.7(12) . . ?
C23 C22 C21 124.2(11) . . ?
C23 C22 H22A 117.9 . . ?
C21 C22 H22A 117.9 . . ?
C22 C23 C24 121.5(12) . . ?
C22 C23 C28 118.5(11) . . ?
C24 C23 C28 119.9(12) . . ?
C25 C24 C23 122.1(12) . . ?
C25 C24 H24A 118.9 . . ?
C23 C24 H24A 118.9 . . ?
C24 C25 C26 118.5(12) . . ?
C24 C25 H25A 120.8 . . ?
C26 C25 H25A 120.8 . . ?
C27 C26 C25 122.9(14) . . ?
C27 C26 H26A 118.6 . . ?
C25 C26 H26A 118.6 . . ?
C26 C27 C28 121.2(11) . . ?
C26 C27 H27A 119.4 . . ?
C28 C27 H27A 119.4 . . ?
C15 C28 C27 124.5(9) . . ?
C15 C28 C23 120.4(10) . . ?
C27 C28 C23 115.1(10) . . ?
C42 C29 C30 119.0(10) . . ?
C42 C29 P3 117.6(8) . . ?
C30 C29 P3 123.3(8) . . ?
C29 C30 C31 124.3(10) . . ?
C29 C30 C35 119.1(10) . . ?
C31 C30 C35 116.6(10) . . ?
C32 C31 C30 121.1(11) . . ?
C32 C31 H31A 119.4 . . ?
C30 C31 H31A 119.4 . . ?
C31 C32 C33 122.1(13) . . ?
C31 C32 H32A 118.9 . . ?
C33 C32 H32A 118.9 . . ?
C34 C33 C32 119.5(12) . . ?
C34 C33 H33A 120.3 . . ?
C32 C33 H33A 120.3 . . ?
C33 C34 C35 121.5(12) . . ?
C33 C34 H34A 119.3 . . ?
C35 C34 H34A 119.3 . . ?
C36 C35 C34 121.5(11) . . ?
C36 C35 C30 119.3(11) . . ?
C34 C35 C30 119.1(12) . . ?
C35 C36 C37 122.4(10) . . ?
C35 C36 H36A 118.8 . . ?
C37 C36 H36A 118.8 . . ?
C36 C37 C42 119.0(11) . . ?
C36 C37 C38 121.1(11) . . ?
C42 C37 C38 119.9(12) . . ?
C39 C38 C37 121.5(12) . . ?
C39 C38 H38A 119.2 . . ?
C37 C38 H38A 119.2 . . ?
C38 C39 C40 119.1(13) . . ?
C38 C39 H39A 120.5 . . ?
C40 C39 H39A 120.5 . . ?
C41 C40 C39 121.9(13) . . ?
C41 C40 H40A 119.1 . . ?
C39 C40 H40A 119.1 . . ?
C40 C41 C42 119.9(11) . . ?
C40 C41 H41A 120.1 . . ?
C42 C41 H41A 120.1 . . ?
C37 C42 C29 120.6(10) . . ?
C37 C42 C41 117.7(10) . . ?
C29 C42 C41 121.6(9) . . ?
C56 C43 C44 117.8(9) . . ?
C56 C43 P4 123.8(8) . . ?
C44 C43 P4 118.3(7) . . ?
C43 C44 C49 120.7(10) . . ?
C43 C44 C45 122.8(9) . . ?
C49 C44 C45 116.5(10) . . ?
C46 C45 C44 121.0(11) . . ?
C46 C45 H45A 119.5 . . ?
C44 C45 H45A 119.5 . . ?
C45 C46 C47 120.9(13) . . ?
C45 C46 H46A 119.5 . . ?
C47 C46 H46A 119.5 . . ?
C48 C47 C46 119.4(12) . . ?
C48 C47 H47A 120.3 . . ?
C46 C47 H47A 120.3 . . ?
C47 C48 C49 121.0(12) . . ?
C47 C48 H48A 119.5 . . ?
C49 C48 H48A 119.5 . . ?
C50 C49 C48 120.2(11) . . ?
C50 C49 C44 118.7(11) . . ?
C48 C49 C44 121.1(12) . . ?
C51 C50 C49 121.8(11) . . ?
C51 C50 H50A 119.1 . . ?
C49 C50 H50A 119.1 . . ?
C50 C51 C56 120.2(11) . . ?
C50 C51 C52 120.8(12) . . ?
C56 C51 C52 118.9(13) . . ?
C53 C52 C51 120.7(14) . . ?
C53 C52 H52A 119.6 . . ?
C51 C52 H52A 119.6 . . ?
C52 C53 C54 120.4(15) . . ?
C52 C53 H53A 119.8 . . ?
C54 C53 H53A 119.8 . . ?
C53 C54 C55 122.1(16) . . ?
C53 C54 H54A 119.0 . . ?
C55 C54 H54A 119.0 . . ?
C54 C55 C56 120.4(13) . . ?
C54 C55 H55A 119.8 . . ?
C56 C55 H55A 119.8 . . ?
C55 C56 C43 122.8(10) . . ?
C55 C56 C51 117.2(11) . . ?
C43 C56 C51 120.0(11) . . ?
C58 C57 C70 118.9(9) . . ?
C58 C57 P5 124.6(8) . . ?
C70 C57 P5 116.5(8) . . ?
C59 C58 C57 124.6(10) . . ?
C59 C58 C63 115.9(11) . . ?
C57 C58 C63 119.5(12) . . ?
C60 C59 C58 121.9(14) . . ?
C60 C59 H59A 119.0 . . ?
C58 C59 H59A 119.0 . . ?
C59 C60 C61 121.1(16) . . ?
C59 C60 H60A 119.4 . . ?
C61 C60 H60A 119.4 . . ?
C62 C61 C60 119.4(14) . . ?
C62 C61 H61A 120.3 . . ?
C60 C61 H61A 120.3 . . ?
C61 C62 C63 121.5(14) . . ?
C61 C62 H62A 119.2 . . ?
C63 C62 H62A 119.2 . . ?
C64 C63 C58 120.1(12) . . ?
C64 C63 C62 120.1(13) . . ?
C58 C63 C62 119.9(15) . . ?
C63 C64 C65 122.2(11) . . ?
C63 C64 H64A 118.9 . . ?
C65 C64 H64A 118.9 . . ?
C64 C65 C66 121.6(13) . . ?
C64 C65 C70 118.5(12) . . ?
C66 C65 C70 119.9(14) . . ?
C67 C66 C65 121.0(13) . . ?
C67 C66 H66A 119.5 . . ?
C65 C66 H66A 119.5 . . ?
C66 C67 C68 119.8(14) . . ?
C66 C67 H67A 120.1 . . ?
C68 C67 H67A 120.1 . . ?
C69 C68 C67 121.6(15) . . ?
C69 C68 H68A 119.2 . . ?
C67 C68 H68A 119.2 . . ?
C68 C69 C70 121.3(11) . . ?
C68 C69 H69A 119.3 . . ?
C70 C69 H69A 119.3 . . ?
C57 C70 C69 123.5(9) . . ?
C57 C70 C65 120.2(11) . . ?
C69 C70 C65 116.3(11) . . ?
C72 C71 C84 118.8(10) . . ?
C72 C71 P6 124.9(9) . . ?
C84 C71 P6 116.1(8) . . ?
C71 C72 C73 123.2(10) . . ?
C71 C72 C77 120.0(11) . . ?
C73 C72 C77 116.6(10) . . ?
C74 C73 C72 121.2(11) . . ?
C74 C73 H73A 119.4 . . ?
C72 C73 H73A 119.4 . . ?
C73 C74 C75 121.8(13) . . ?
C73 C74 H74A 119.1 . . ?
C75 C74 H74A 119.1 . . ?
C76 C75 C74 119.0(12) . . ?
C76 C75 H75A 120.5 . . ?
C74 C75 H75A 120.5 . . ?
C75 C76 C77 122.3(11) . . ?
C75 C76 H76A 118.9 . . ?
C77 C76 H76A 118.9 . . ?
C78 C77 C76 121.5(11) . . ?
C78 C77 C72 119.4(11) . . ?
C76 C77 C72 119.0(12) . . ?
C77 C78 C79 123.3(11) . . ?
C77 C78 H78A 118.4 . . ?
C79 C78 H78A 118.4 . . ?
C78 C79 C80 121.5(11) . . ?
C78 C79 C84 118.9(11) . . ?
C80 C79 C84 119.5(12) . . ?
C81 C80 C79 120.6(12) . . ?
C81 C80 H80A 119.7 . . ?
C79 C80 H80A 119.7 . . ?
C80 C81 C82 120.6(12) . . ?
C80 C81 H81A 119.7 . . ?
C82 C81 H81A 119.7 . . ?
C83 C82 C81 121.5(13) . . ?
C83 C82 H82A 119.3 . . ?
C81 C82 H82A 119.3 . . ?
C82 C83 C84 120.7(11) . . ?
C82 C83 H83A 119.6 . . ?
C84 C83 H83A 119.6 . . ?
C83 C84 C71 123.4(10) . . ?
C83 C84 C79 117.1(10) . . ?
C71 C84 C79 119.5(10) . . ?
C94 C85 C86 119.0(9) . . ?
C94 C85 P7 124.3(8) . . ?
C86 C85 P7 116.5(7) . . ?
C91 C86 C85 120.8(10) . . ?
C91 C86 C87 116.3(10) . . ?
C85 C86 C87 122.9(9) . . ?
C88 C87 C86 122.0(10) . . ?
C88 C87 H87A 119.0 . . ?
C86 C87 H87A 119.0 . . ?
C87 C88 C89 121.0(12) . . ?
C87 C88 H88A 119.5 . . ?
C89 C88 H88A 119.5 . . ?
C90 C89 C88 119.5(12) . . ?
C90 C89 H89A 120.2 . . ?
C88 C89 H89A 120.2 . . ?
C89 C90 C91 121.3(11) . . ?
C89 C90 H90A 119.3 . . ?
C91 C90 H90A 119.3 . . ?
C92 C91 C86 118.9(10) . . ?
C92 C91 C90 121.2(11) . . ?
C86 C91 C90 119.9(11) . . ?
C93 C92 C91 122.0(10) . . ?
C93 C92 H92A 119.0 . . ?
C91 C92 H92A 119.0 . . ?
C92 C93 C98 120.6(11) . . ?
C92 C93 C94 120.2(10) . . ?
C98 C93 C94 119.2(11) . . ?
C95 C94 C85 124.6(10) . . ?
C95 C94 C93 116.2(10) . . ?
C85 C94 C93 119.2(10) . . ?
C96 C95 C94 122.2(11) . . ?
C96 C95 H95A 118.9 . . ?
C94 C95 H95A 118.9 . . ?
C95 C96 C97 121.5(13) . . ?
C95 C96 H96A 119.2 . . ?
C97 C96 H96A 119.2 . . ?
C98 C97 C96 119.1(11) . . ?
C98 C97 H97A 120.5 . . ?
C96 C97 H97A 120.5 . . ?
C97 C98 C93 121.8(12) . . ?
C97 C98 H98A 119.1 . . ?
C93 C98 H98A 119.1 . . ?
C100 C99 C112 118.4(10) . . ?
C100 C99 P8 116.4(8) . . ?
C112 C99 P8 124.7(9) . . ?
C101 C100 C99 123.5(10) . . ?
C101 C100 C105 116.1(11) . . ?
C99 C100 C105 120.3(12) . . ?
C102 C101 C100 122.1(11) . . ?
C102 C101 H10B 119.0 . . ?
C100 C101 H10B 119.0 . . ?
C101 C102 C103 119.6(14) . . ?
C101 C102 H10C 120.2 . . ?
C103 C102 H10C 120.2 . . ?
C104 C103 C102 120.8(13) . . ?
C104 C103 H10D 119.6 . . ?
C102 C103 H10D 119.6 . . ?
C103 C104 C105 121.3(13) . . ?
C103 C104 H10E 119.4 . . ?
C105 C104 H10E 119.4 . . ?
C106 C105 C104 121.7(13) . . ?
C106 C105 C100 118.3(13) . . ?
C104 C105 C100 120.0(14) . . ?
C107 C106 C105 123.5(13) . . ?
C107 C106 H10F 118.3 . . ?
C105 C106 H10F 118.3 . . ?
C106 C107 C108 121.9(15) . . ?
C106 C107 C112 119.4(14) . . ?
C108 C107 C112 118.6(17) . . ?
C109 C108 C107 124.4(17) . . ?
C109 C108 H10G 117.8 . . ?
C107 C108 H10G 117.8 . . ?
C108 C109 C110 116.9(16) . . ?
C108 C109 H10H 121.6 . . ?
C110 C109 H10H 121.6 . . ?
C109 C110 C111 122.8(19) . . ?
C109 C110 H11H 118.6 . . ?
C111 C110 H11H 118.6 . . ?
C110 C111 C112 120.9(15) . . ?
C110 C111 H11I 119.5 . . ?
C112 C111 H11I 119.5 . . ?
C111 C112 C99 123.8(11) . . ?
C111 C112 C107 116.3(13) . . ?
C99 C112 C107 119.8(13) . . ?
O29 C113 N1 124.4(14) . . ?
O29 C113 Yb1 35.0(6) . . ?
N1 C113 Yb1 154.9(11) . . ?
O29 C113 H11J 117.8 . . ?
N1 C113 H11J 117.8 . . ?
Yb1 C113 H11J 84.7 . . ?
N1 C114 H11K 109.5 . . ?
N1 C114 H11L 109.5 . . ?
H11K C114 H11L 109.5 . . ?
N1 C114 H11M 109.5 . . ?
H11K C114 H11M 109.5 . . ?
H11L C114 H11M 109.5 . . ?
N1 C115 H11N 109.5 . . ?
N1 C115 H11O 109.5 . . ?
H11N C115 H11O 109.5 . . ?
N1 C115 H11P 109.5 . . ?
H11N C115 H11P 109.5 . . ?
H11O C115 H11P 109.5 . . ?
O31 C119 N3 125.2(12) . . ?
O31 C119 H11Q 117.4 . . ?
N3 C119 H11Q 117.4 . . ?
N3 C120 H12H 109.5 . . ?
N3 C120 H12I 109.5 . . ?
H12H C120 H12I 109.5 . . ?
N3 C120 H12J 109.5 . . ?
H12H C120 H12J 109.5 . . ?
H12I C120 H12J 109.5 . . ?
N3 C121 H12K 109.5 . . ?
N3 C121 H12L 109.5 . . ?
H12K C121 H12L 109.5 . . ?
N3 C121 H12M 109.5 . . ?
H12K C121 H12M 109.5 . . ?
H12L C121 H12M 109.5 . . ?
O33 C125 N5 123.9(11) . . ?
O33 C125 H12N 118.1 . . ?
N5 C125 H12N 118.1 . . ?
N5 C126 H12O 109.5 . . ?
N5 C126 H12P 109.5 . . ?
H12O C126 H12P 109.5 . . ?
N5 C126 H12Q 109.5 . . ?
H12O C126 H12Q 109.5 . . ?
H12P C126 H12Q 109.5 . . ?
N5 C127 H12R 109.5 . . ?
N5 C127 H12S 109.5 . . ?
H12R C127 H12S 109.5 . . ?
N5 C127 H12T 109.5 . . ?
H12R C127 H12T 109.5 . . ?
H12S C127 H12T 109.5 . . ?
O34 C128 N6 125.0(11) . . ?
O34 C128 H12U 117.5 . . ?
N6 C128 H12U 117.5 . . ?
N6 C129 H12V 109.5 . . ?
N6 C129 H12W 109.5 . . ?
H12V C129 H12W 109.5 . . ?
N6 C129 H12X 109.5 . . ?
H12V C129 H12X 109.5 . . ?
H12W C129 H12X 109.5 . . ?
N6 C130 H13N 109.5 . . ?
N6 C130 H13O 109.5 . . ?
H13N C130 H13O 109.5 . . ?
N6 C130 H13P 109.5 . . ?
H13N C130 H13P 109.5 . . ?
H13O C130 H13P 109.5 . . ?

loop_
_geom_bond_atom_site_label_1
_geom_bond_atom_site_label_2
_geom_bond_distance
_geom_bond_site_symmetry_2
_geom_bond_publ_flag
Yb1 O1 2.183(7) . ?
Yb1 O22 2.188(7) . ?
Yb1 O4 2.213(7) . ?
Yb1 O19 2.242(7) . ?
Yb1 O29 2.292(8) . ?
Yb1 O28 2.456(7) . ?
Yb1 O25 2.531(8) . ?
Yb1 C113 3.193(16) . ?
Yb1 P7 3.399(3) . ?
Yb1 P2 3.446(3) . ?
Yb1 P1 3.484(3) . ?
Yb1 P8 3.503(3) . ?
Yb2 O7 2.149(7) . ?
Yb2 O2 2.172(6) . ?
Yb2 O5 2.172(7) . ?
Yb2 O10 2.188(7) . ?
Yb2 O30' 2.223(11) . ?
Yb2 O30 2.233(11) . ?
Yb2 O25 2.373(8) . ?
Yb2 C131 3.11(3) . ?
Yb2 P1 3.411(3) . ?
Yb2 P2 3.426(3) . ?
Yb2 P9 3.471(3) . ?
Yb3 O13 2.178(6) . ?
Yb3 O11 2.193(7) . ?
Yb3 O8 2.225(7) . ?
Yb3 O16 2.239(7) . ?
Yb3 O31 2.302(7) . ?
Yb3 O26 2.443(6) . ?
Yb3 O27 2.477(6) . ?
Yb3 P3 3.402(3) . ?
Yb3 P6 3.417(3) . ?
Yb3 P5 3.459(2) . ?
Yb3 P4 3.498(2) . ?
Yb4 O17 2.132(7) . ?
Yb4 O20 2.163(7) . ?
Yb4 O14 2.181(7) . ?
Yb4 O23 2.187(7) . ?
Yb4 O32' 2.214(11) . ?
Yb4 O32 2.215(10) . ?
Yb4 O28 2.369(8) . ?
Yb4 C134 3.084(19) . ?
Yb4 P7 3.390(3) . ?
Yb4 P9 3.420(3) . ?
Yb4 P8 3.427(3) . ?
Yb5 O21 2.145(7) . ?
Yb5 O15 2.171(6) . ?
Yb5 O3 2.189(6) . ?
Yb5 O9 2.200(7) . ?
Yb5 O33 2.257(7) . ?
Yb5 O26 2.298(6) . ?
Yb5 P9 3.360(3) . ?
Yb5 P3 3.368(3) . ?
Yb5 P5 3.417(2) . ?
Yb6 O6 2.173(7) . ?
Yb6 O24 2.200(7) . ?
Yb6 O18 2.211(7) . ?
Yb6 O12 2.212(7) . ?
Yb6 O34 2.219(7) . ?
Yb6 O27 2.283(6) . ?
Yb6 P9 3.354(3) . ?
Yb6 P6 3.373(2) . ?
Yb6 P4 3.444(3) . ?
P1 O1 1.516(7) . ?
P1 O3 1.525(7) . ?
P1 O2 1.525(7) . ?
P1 C1 1.845(9) . ?
P2 O4 1.509(8) . ?
P2 O6 1.519(7) . ?
P2 O5 1.534(8) . ?
P2 C15 1.829(9) . ?
P3 O7 1.509(7) . ?
P3 O8 1.509(7) . ?
P3 O9 1.526(7) . ?
P3 C29 1.833(11) . ?
P4 O12 1.513(7) . ?
P4 O11 1.513(7) . ?
P4 O10 1.518(8) . ?
P4 C43 1.822(10) . ?
P5 O15 1.511(7) . ?
P5 O14 1.519(7) . ?
P5 O13 1.525(7) . ?
P5 C57 1.824(9) . ?
P6 O16 1.507(7) . ?
P6 O17 1.514(7) . ?
P6 O18 1.529(7) . ?
P6 C71 1.832(11) . ?
P7 O19 1.512(7) . ?
P7 O21 1.514(7) . ?
P7 O20 1.524(7) . ?
P7 C85 1.833(10) . ?
P8 O22 1.510(8) . ?
P8 O24 1.513(7) . ?
P8 O23 1.517(7) . ?
P8 C99 1.827(10) . ?
P9 O27 1.452(7) . ?
P9 O26 1.476(7) . ?
P9 O28 1.499(8) . ?
P9 O25 1.507(8) . ?
O29 C113 1.236(17) . ?
O30 C116 1.31(3) . ?
C116 N2 1.26(3) . ?
C116 H11R 0.9471 . ?
N2 C117 1.442(19) . ?
N2 C118 1.444(19) . ?
C117 H11A 0.9800 . ?
C117 H11B 0.9800 . ?
C117 H11C 0.9800 . ?
C118 H11D 0.9800 . ?
C118 H11E 0.9800 . ?
C118 H11F 0.9800 . ?
O30' C131 1.30(3) . ?
O30' H13Q 1.1537 . ?
C131 N2' 1.26(3) . ?
C131 H13Q 0.9470 . ?
N2' C132 1.44(2) . ?
N2' C133 1.44(2) . ?
N2' H13Q 1.1853 . ?
C132 H13A 0.9800 . ?
C132 H13B 0.9800 . ?
C132 H13C 0.9800 . ?
C133 H13D 0.9800 . ?
C133 H13E 0.9800 . ?
C133 H13F 0.9800 . ?
O31 C119 1.240(13) . ?
O32 C122 1.12(2) . ?
C122 N4 1.36(2) . ?
C122 H12Y 0.9568 . ?
N4 C123 1.452(18) . ?
N4 C124 1.453(19) . ?
C123 H12A 0.9800 . ?
C123 H12B 0.9800 . ?
C123 H12C 0.9800 . ?
C124 H12D 0.9800 . ?
C124 H12E 0.9800 . ?
C124 H12F 0.9800 . ?
O32' C134 1.11(2) . ?
C134 N4' 1.36(2) . ?
C134 H13R 0.9565 . ?
N4' C136 1.447(18) . ?
N4' C135 1.453(18) . ?
C135 H13G 0.9800 . ?
C135 H13H 0.9800 . ?
C135 H13I 0.9800 . ?
C136 H13J 0.9800 . ?
C136 H13K 0.9800 . ?
C136 H13L 0.9800 . ?
O33 C125 1.250(14) . ?
O34 C128 1.242(12) . ?
N1 C113 1.318(18) . ?
N1 C115 1.462(19) . ?
N1 C114 1.46(2) . ?
N3 C119 1.310(14) . ?
N3 C120 1.444(17) . ?
N3 C121 1.459(15) . ?
N5 C125 1.320(15) . ?
N5 C127 1.448(16) . ?
N5 C126 1.461(16) . ?
N6 C128 1.300(13) . ?
N6 C130 1.445(15) . ?
N6 C129 1.472(15) . ?
C1 C14 1.405(14) . ?
C1 C2 1.436(14) . ?
C2 C3 1.412(16) . ?
C2 C7 1.453(14) . ?
C3 C4 1.356(16) . ?
C3 H3A 0.9500 . ?
C4 C5 1.400(19) . ?
C4 H4A 0.9500 . ?
C5 C6 1.340(18) . ?
C5 H5A 0.9500 . ?
C6 C7 1.420(15) . ?
C6 H6A 0.9500 . ?
C7 C8 1.365(15) . ?
C8 C9 1.394(15) . ?
C8 H8A 0.9500 . ?
C9 C10 1.415(16) . ?
C9 C14 1.433(14) . ?
C10 C11 1.335(17) . ?
C10 H10A 0.9500 . ?
C11 C12 1.425(16) . ?
C11 H11G 0.9500 . ?
C12 C13 1.374(15) . ?
C12 H12G 0.9500 . ?
C13 C14 1.422(14) . ?
C13 H13M 0.9500 . ?
C15 C16 1.416(15) . ?
C15 C28 1.419(14) . ?
C16 C17 1.454(15) . ?
C16 C21 1.457(14) . ?
C17 C18 1.349(17) . ?
C17 H17A 0.9500 . ?
C18 C19 1.42(2) . ?
C18 H18A 0.9500 . ?
C19 C20 1.33(2) . ?
C19 H19A 0.9500 . ?
C20 C21 1.415(18) . ?
C20 H20A 0.9500 . ?
C21 C22 1.390(18) . ?
C22 C23 1.356(18) . ?
C22 H22A 0.9500 . ?
C23 C24 1.412(17) . ?
C23 C28 1.451(14) . ?
C24 C25 1.34(2) . ?
C24 H24A 0.9500 . ?
C25 C26 1.383(18) . ?
C25 H25A 0.9500 . ?
C26 C27 1.362(16) . ?
C26 H26A 0.9500 . ?
C27 C28 1.427(16) . ?
C27 H27A 0.9500 . ?
C29 C42 1.426(15) . ?
C29 C30 1.429(14) . ?
C30 C31 1.441(16) . ?
C30 C35 1.450(15) . ?
C31 C32 1.340(16) . ?
C31 H31A 0.9500 . ?
C32 C33 1.413(18) . ?
C32 H32A 0.9500 . ?
C33 C34 1.349(19) . ?
C33 H33A 0.9500 . ?
C34 C35 1.423(17) . ?
C34 H34A 0.9500 . ?
C35 C36 1.387(17) . ?
C36 C37 1.401(17) . ?
C36 H36A 0.9500 . ?
C37 C42 1.419(15) . ?
C37 C38 1.425(17) . ?
C38 C39 1.341(19) . ?
C38 H38A 0.9500 . ?
C39 C40 1.414(18) . ?
C39 H39A 0.9500 . ?
C40 C41 1.378(16) . ?
C40 H40A 0.9500 . ?
C41 C42 1.427(15) . ?
C41 H41A 0.9500 . ?
C43 C56 1.416(14) . ?
C43 C44 1.419(15) . ?
C44 C49 1.427(14) . ?
C44 C45 1.439(16) . ?
C45 C46 1.351(16) . ?
C45 H45A 0.9500 . ?
C46 C47 1.444(18) . ?
C46 H46A 0.9500 . ?
C47 C48 1.34(2) . ?
C47 H47A 0.9500 . ?
C48 C49 1.408(17) . ?
C48 H48A 0.9500 . ?
C49 C50 1.390(18) . ?
C50 C51 1.365(18) . ?
C50 H50A 0.9500 . ?
C51 C56 1.425(15) . ?
C51 C52 1.44(2) . ?
C52 C53 1.32(2) . ?
C52 H52A 0.9500 . ?
C53 C54 1.37(2) . ?
C53 H53A 0.9500 . ?
C54 C55 1.373(18) . ?
C54 H54A 0.9500 . ?
C55 C56 1.406(17) . ?
C55 H55A 0.9500 . ?
C57 C58 1.411(15) . ?
C57 C70 1.425(15) . ?
C58 C59 1.401(18) . ?
C58 C63 1.432(15) . ?
C59 C60 1.363(17) . ?
C59 H59A 0.9500 . ?
C60 C61 1.41(2) . ?
C60 H60A 0.9500 . ?
C61 C62 1.31(2) . ?
C61 H61A 0.9500 . ?
C62 C63 1.43(2) . ?
C62 H62A 0.9500 . ?
C63 C64 1.38(2) . ?
C64 C65 1.39(2) . ?
C64 H64A 0.9500 . ?
C65 C66 1.42(2) . ?
C65 C70 1.440(14) . ?
C66 C67 1.34(2) . ?
C66 H66A 0.9500 . ?
C67 C68 1.42(2) . ?
C67 H67A 0.9500 . ?
C68 C69 1.336(16) . ?
C68 H68A 0.9500 . ?
C69 C70 1.432(16) . ?
C69 H69A 0.9500 . ?
C71 C72 1.422(15) . ?
C71 C84 1.440(15) . ?
C72 C73 1.427(17) . ?
C72 C77 1.440(14) . ?
C73 C74 1.363(16) . ?
C73 H73A 0.9500 . ?
C74 C75 1.395(17) . ?
C74 H74A 0.9500 . ?
C75 C76 1.35(2) . ?
C75 H75A 0.9500 . ?
C76 C77 1.417(18) . ?
C76 H76A 0.9500 . ?
C77 C78 1.373(18) . ?
C78 C79 1.378(18) . ?
C78 H78A 0.9500 . ?
C79 C80 1.414(18) . ?
C79 C84 1.452(15) . ?
C80 C81 1.346(19) . ?
C80 H80A 0.9500 . ?
C81 C82 1.403(18) . ?
C81 H81A 0.9500 . ?
C82 C83 1.358(16) . ?
C82 H82A 0.9500 . ?
C83 C84 1.423(15) . ?
C83 H83A 0.9500 . ?
C85 C94 1.422(14) . ?
C85 C86 1.427(14) . ?
C86 C91 1.420(14) . ?
C86 C87 1.432(15) . ?
C87 C88 1.350(15) . ?
C87 H87A 0.9500 . ?
C88 C89 1.408(17) . ?
C88 H88A 0.9500 . ?
C89 C90 1.342(18) . ?
C89 H89A 0.9500 . ?
C90 C91 1.428(16) . ?
C90 H90A 0.9500 . ?
C91 C92 1.402(16) . ?
C92 C93 1.373(17) . ?
C92 H92A 0.9500 . ?
C93 C98 1.425(16) . ?
C93 C94 1.444(14) . ?
C94 C95 1.422(15) . ?
C95 C96 1.344(15) . ?
C95 H95A 0.9500 . ?
C96 C97 1.413(18) . ?
C96 H96A 0.9500 . ?
C97 C98 1.343(19) . ?
C97 H97A 0.9500 . ?
C98 H98A 0.9500 . ?
C99 C100 1.418(15) . ?
C99 C112 1.422(16) . ?
C100 C101 1.417(17) . ?
C100 C105 1.442(15) . ?
C101 C102 1.360(16) . ?
C101 H10B 0.9500 . ?
C102 C103 1.428(19) . ?
C102 H10C 0.9500 . ?
C103 C104 1.32(2) . ?
C103 H10D 0.9500 . ?
C104 C105 1.41(2) . ?
C104 H10E 0.9500 . ?
C105 C106 1.37(2) . ?
C106 C107 1.37(2) . ?
C106 H10F 0.9500 . ?
C107 C108 1.42(2) . ?
C107 C112 1.429(17) . ?
C108 C109 1.35(3) . ?
C108 H10G 0.9500 . ?
C109 C110 1.38(3) . ?
C109 H10H 0.9500 . ?
C110 C111 1.390(19) . ?
C110 H11H 0.9500 . ?
C111 C112 1.42(2) . ?
C111 H11I 0.9500 . ?
C113 H11J 0.9500 . ?
C114 H11K 0.9800 . ?
C114 H11L 0.9800 . ?
C114 H11M 0.9800 . ?
C115 H11N 0.9800 . ?
C115 H11O 0.9800 . ?
C115 H11P 0.9800 . ?
C119 H11Q 0.9500 . ?
C120 H12H 0.9800 . ?
C120 H12I 0.9800 . ?
C120 H12J 0.9800 . ?
C121 H12K 0.9800 . ?
C121 H12L 0.9800 . ?
C121 H12M 0.9800 . ?
C125 H12N 0.9500 . ?
C126 H12O 0.9800 . ?
C126 H12P 0.9800 . ?
C126 H12Q 0.9800 . ?
C127 H12R 0.9800 . ?
C127 H12S 0.9800 . ?
C127 H12T 0.9800 . ?
C128 H12U 0.9500 . ?
C129 H12V 0.9800 . ?
C129 H12W 0.9800 . ?
C129 H12X 0.9800 . ?
C130 H13N 0.9800 . ?
C130 H13O 0.9800 . ?
C130 H13P 0.9800 . ?

loop_
_platon_squeeze_void_nr
_platon_squeeze_void_average_x
_platon_squeeze_void_average_y
_platon_squeeze_void_average_z
_platon_squeeze_void_volume
_platon_squeeze_void_count_electrons
_platon_squeeze_void_content
1 0.000 0.500 0.500 370 82 ' '
2 0.024 0.106 0.112 14 0 ' '
3 0.125 0.903 0.611 7 0 ' '
4 0.500 1.000 1.000 398 75 ' '
5 0.424 0.601 0.904 16 2 ' '
6 0.576 0.399 0.096 16 2 ' '
7 0.875 0.097 0.389 7 0 ' '
8 0.976 0.894 0.888 14 0 ' '
